data_1550197
loop_
_publ_author_name
'Zang, Shuang-Quan'
'Xi, Xiao-Juan'
'Yang, Jin-Sen'
'Wang, Jia-Yin'
'Dong, Xi-Yan'

_publ_section_title
;
 New stable isomorphous Ag34 and Ag33Au nanoclusters with open shell
 electronic structure
;
_journal_name_full Nanoscale
_journal_paper_doi 10.1039/C8NR07714B
_journal_year 2018
_chemical_formula_moiety 'C154 H154 Ag30 F24 N4 O28 S20'
_chemical_formula_sum 'C154 H154 Ag30 F24 N4 O28 S20'
_chemical_formula_weight 6842.10
_space_group_crystal_system monoclinic
_space_group_IT_number 14
_space_group_name_Hall '-P 2yn'
_space_group_name_H-M_alt 'P 1 21/n 1'
_symmetry_space_group_name_Hall '-P 2yn'
_symmetry_space_group_name_H-M 'P 1 21/n 1'
_atom_sites_solution_hydrogens geom
_audit_creation_date 2018-09-13
_audit_creation_method
;
Olex2 1.2
(compiled 2018.05.29 svn.r3508 for OlexSys, GUI svn.r5506)
;
_audit_update_record
;
2018-09-17 deposited with the CCDC.
2018-11-05 downloaded from the CCDC.
;
_cell_angle_alpha 90
_cell_angle_beta 94.9090(10)
_cell_angle_gamma 90
_cell_formula_units_Z 2
_cell_length_a 19.8067(2)
_cell_length_b 21.3657(2)
_cell_length_c 24.6098(3)
_cell_measurement_reflns_used 19502
_cell_measurement_temperature 200.00(10)
_cell_measurement_theta_max 73.9350
_cell_measurement_theta_min 3.6380
_cell_volume 10376.27(19)
_computing_cell_refinement 'CrysAlisPro 1.171.39.27b (Rigaku OD, 2015)'
_computing_data_collection 'CrysAlisPro 1.171.39.27b (Rigaku OD, 2015)'
_computing_data_reduction 'CrysAlisPro 1.171.39.27b (Rigaku OD, 2015)'
_computing_molecular_graphics 'Olex2 (Dolomanov et al., 2009)'
_computing_publication_material 'Olex2 (Dolomanov et al., 2009)'
_computing_structure_refinement 'ShelXL (Sheldrick, 2015)'
_computing_structure_solution 'SHELXT 2014/5 (Sheldrick, 2014)'
_diffrn_ambient_environment N~2~
_diffrn_ambient_temperature 200.00(10)
_diffrn_detector 'CCD plate'
_diffrn_measured_fraction_theta_full 0.992
_diffrn_measured_fraction_theta_max 0.959
_diffrn_measurement_details
;
List of Runs (angles in degrees, time in seconds):

  # Type    Start    End  Width  t~exp~   \w     \q     \k     \f   Frames
#--------------------------------------------------------------------------
  1  \w    -89.00 -40.00   0.50    0.50    --    0.00 -38.00-180.00   98
  2  \w    -38.00  19.00   0.50    0.50    --    0.00 -38.00-180.00  114
  3  \w      6.00 115.00   0.50    0.80    --   95.20 -15.00-150.00  218
  4  \w      7.00 126.00   0.50    0.80    --   95.20 -82.00 -90.00  238
  5  \w     20.00 117.00   0.50    0.80    --   95.20 -61.00 -90.00  194
  6  \w    106.00 185.00   0.50    0.80    --   95.20  30.00-180.00  158
  7  \w     68.00 167.00   0.50    0.80    --   95.20  15.00 120.00  198
;
_diffrn_measurement_device 'four-circle diffractometer'
_diffrn_measurement_device_type 'XtaLAB AFC12 (RINC): Kappa single'
_diffrn_measurement_method '\w scans'
_diffrn_orient_matrix_type 'CrysAlisPro convention (1999,Acta A55,543-557)'
_diffrn_orient_matrix_UB_11 -0.0357828000
_diffrn_orient_matrix_UB_12 -0.0060425000
_diffrn_orient_matrix_UB_13 -0.0578473000
_diffrn_orient_matrix_UB_21 -0.0629188000
_diffrn_orient_matrix_UB_22 -0.0274414000
_diffrn_orient_matrix_UB_23 0.0240398000
_diffrn_orient_matrix_UB_31 -0.0292804000
_diffrn_orient_matrix_UB_32 0.0664030000
_diffrn_orient_matrix_UB_33 0.0046972000
_diffrn_radiation_monochromator graphite
_diffrn_radiation_probe x-ray
_diffrn_radiation_type CuK\a
_diffrn_radiation_wavelength 1.54184
_diffrn_reflns_av_R_equivalents 0.0575
_diffrn_reflns_av_unetI/netI 0.0717
_diffrn_reflns_Laue_measured_fraction_full 0.992
_diffrn_reflns_Laue_measured_fraction_max 0.959
_diffrn_reflns_limit_h_max 24
_diffrn_reflns_limit_h_min -21
_diffrn_reflns_limit_k_max 25
_diffrn_reflns_limit_k_min -14
_diffrn_reflns_limit_l_max 15
_diffrn_reflns_limit_l_min -30
_diffrn_reflns_number 48870
_diffrn_reflns_point_group_measured_fraction_full 0.992
_diffrn_reflns_point_group_measured_fraction_max 0.959
_diffrn_reflns_theta_full 67.684
_diffrn_reflns_theta_max 74.292
_diffrn_reflns_theta_min 2.743
_diffrn_source 'fine-focus sealed X-ray tube'
_diffrn_source_type 'Enhance (Cu) X-ray Source'
_exptl_absorpt_coefficient_mu 24.681
_exptl_absorpt_correction_T_max 1.00000
_exptl_absorpt_correction_T_min 0.29148
_exptl_absorpt_correction_type multi-scan
_exptl_absorpt_process_details
;
CrysAlisPro 1.171.39.27b (Rigaku Oxford Diffraction, 2015)
Empirical absorption correction using spherical harmonics,
 implemented in SCALE3 ABSPACK scaling algorithm.
;
_exptl_crystal_colour yellow
_exptl_crystal_colour_primary yellow
_exptl_crystal_density_diffrn 2.190
_exptl_crystal_description block
_exptl_crystal_F_000 6552
_exptl_crystal_size_max 0.18
_exptl_crystal_size_mid 0.15
_exptl_crystal_size_min 0.14
_refine_diff_density_max 1.895
_refine_diff_density_min -2.606
_refine_diff_density_rms 0.179
_refine_ls_extinction_method none
_refine_ls_goodness_of_fit_ref 1.077
_refine_ls_hydrogen_treatment constr
_refine_ls_matrix_type full
_refine_ls_number_parameters 1228
_refine_ls_number_reflns 20293
_refine_ls_number_restraints 1716
_refine_ls_restrained_S_all 1.074
_refine_ls_R_factor_all 0.0790
_refine_ls_R_factor_gt 0.0584
_refine_ls_shift/su_max 0.003
_refine_ls_shift/su_mean 0.000
_refine_ls_structure_factor_coef Fsqd
_refine_ls_weighting_details 'w=1/[\s^2^(Fo^2^)+(0.0734P)^2^+31.3488P] where P=(Fo^2^+2Fc^2^)/3'
_refine_ls_weighting_scheme calc
_refine_ls_wR_factor_gt 0.1537
_refine_ls_wR_factor_ref 0.1616
_reflns_Friedel_coverage 0.000
_reflns_number_gt 15166
_reflns_number_total 20293
_reflns_threshold_expression 'I > 2\s(I)'
_cod_data_source_file c8nr07714b2.cif
_cod_data_source_block ag30
_cod_database_code 1550197
_shelx_shelxl_version_number 2016/6
_chemical_oxdiff_usercomment 'C H Ag F N O S'
_shelx_space_group_comment
;
The symmetry employed for this shelxl refinement is uniquely defined
by the following loop, which should always be used as a source of
symmetry information in preference to the above space-group names.
They are only intended as comments.
;
_shelx_estimated_absorpt_t_max 0.130
_shelx_estimated_absorpt_t_min 0.095
_reflns_odcompleteness_completeness 99.10
_reflns_odcompleteness_iscentric 1
_reflns_odcompleteness_theta 66.97
_olex2_refinement_description
;
1. Fixed Uiso
 At 1.2 times of:
  All C(H) groups, All C(H,H) groups
 At 1.5 times of:
  All C(H,H,H) groups
2. Restrained distances
 H13_$1-H33
 2.45 with sigma of 0.005
 F7A-C67 \\sim F8B-C67 \\sim F8A-C67 \\sim F9B-C67 \\sim F9A-C67 \\sim F7B-C67
 with sigma of 0.01
 F4A-C71 \\sim F4B-C71 \\sim F5A-C71 \\sim F5B-C71 \\sim F6A-C71
 with sigma of 0.01
 N1-C76 \\sim N1-C77 \\sim N2-C73 \\sim N2-C74
 with sigma of 0.01
 F2A-C65 \\sim F3B-C65 \\sim F3A-C65 \\sim F1B-C65 \\sim F1A-C65 \\sim F2B-C65
 with sigma of 0.01
 C14-C9 \\sim C10-C9 \\sim C11-C10 \\sim C11-C12 \\sim C13-C12 \\sim C13-C14
\\sim C44-C45 \\sim C46-C45 ~
 C47-C46 \\sim C47-C48 \\sim C48-C49 \\sim C49-C44 \\sim C28-C27 \\sim C26-C27
\\sim C26-C25 \\sim C25-C24
 \\sim C24-C23 \\sim C28-C23 \\sim C4-C5 \\sim C5-C6 \\sim C6-C7 \\sim C7-C2
\\sim C3-C2 \\sim C4-C3 \\sim C20-C21
 \\sim C21-C16 \\sim C18-C17 \\sim C17-C16 \\sim C18-C19 \\sim C19-C20 \\sim
C31-C30 \\sim C35-C30 \\sim C34-
 C35 \\sim C33-C34 \\sim C33-C32 \\sim C32-C31 \\sim C63-C58 \\sim C62-C63
\\sim C61-C62 \\sim C61-C60 ~
 C60-C59 \\sim C59-C58 \\sim C42-C37 \\sim C41-C42 \\sim C41-C40 \\sim C39-C40
\\sim C39-C38 \\sim C38-C37
 \\sim C56-C55 \\sim C54-C55 \\sim C53-C54 \\sim C53-C52 \\sim C52-C51 \\sim
C56-C51
 with sigma of 0.01
3. Rigid bond restraints
 S6, O5, O6, O7, O8
 with sigma for 1-2 distances of 0.01 and sigma for 1-3 distances of 0.01
4. Uiso/Uaniso restraints and constraints
F7B \\sim F9A: within 2A with sigma of 0.01 and sigma for terminal atoms of 0.02
S6 \\sim O5 \\sim O6 \\sim O7 \\sim O8: within 2A with sigma of 0.01 and sigma
for terminal atoms of 0.02
Uanis(F6B) \\sim Ueq, Uanis(F10) \\sim Ueq, Uanis(F2A) \\sim Ueq: with sigma of
0.005 and sigma for terminal atoms of 0.01
Uanis(O8) \\sim Ueq, Uanis(C13) \\sim Ueq, Uanis(C12) \\sim Ueq, Uanis(C26)
\\sim Ueq, Uanis(C25) \\sim Ueq, Uanis(C24) \\sim Ueq, Uanis(F3B) \\sim Ueq,
Uanis(F2B) \\sim Ueq, Uanis(F1A) \\sim Ueq, Uanis(C41) \\sim Ueq, Uanis(C40)
\\sim Ueq, Uanis(C39) \\sim Ueq, Uanis(F7A) \\sim Ueq, Uanis(F8B) \\sim Ueq,
Uanis(F8A) \\sim Ueq, Uanis(F9B) \\sim Ueq, Uanis(F7B) \\sim Ueq, Uanis(F9A)
\\sim Ueq, Uanis(C46) \\sim Ueq, Uanis(C47) \\sim Ueq, Uanis(C48) \\sim Ueq,
Uanis(C49) \\sim Ueq, Uanis(F6B) \\sim Ueq, Uanis(F6A) \\sim Ueq, Uanis(F5B)
\\sim Ueq, Uanis(F5A) \\sim Ueq, Uanis(F4B) \\sim Ueq, Uanis(F4A) \\sim Ueq,
Uanis(C27) \\sim Ueq, Uanis(F1B) \\sim Ueq, Uanis(C42) \\sim Ueq: with sigma of
0.01 and sigma for terminal atoms of 0.02
Uanis(F3A) = Uanis(F3B)
Uanis(O6) = Uanis(O7)
Uanis(C16) = Uanis(C19) = Uanis(C18) = Uanis(C20)
5. Others
 Sof(F4B)=Sof(F5B)=Sof(F6B)=1-FVAR(1)
 Sof(F4A)=Sof(F5A)=Sof(F6A)=FVAR(1)
 Sof(F1B)=Sof(F2B)=Sof(F3B)=1-FVAR(2)
 Sof(F1A)=Sof(F2A)=Sof(F3A)=FVAR(2)
 Fixed Sof: F7A(0.4) F7B(0.6) F8A(0.4) F8B(0.6) F9A(0.6) F9B(0.4)
6.a Secondary CH2 refined with riding coordinates:
 C1(H1A,H1B), C8(H8A,H8B), C15(H15A,H15B), C22(H22A,H22B), C29(H29A,H29B),
 C36(H36A,H36B), C43(H43A,H43B), C50(H50A,H50B), C57(H57A,H57B)
6.b Aromatic/amide H refined with riding coordinates:
 C3(H3), C4(H4), C5(H5), C6(H6), C7(H7), C10(H10), C11(H11), C12(H12),
 C13(H13), C14(H14), C17(H17), C18(H18), C19(H19), C20(H20), C21(H21), C24(H24),
  C25(H25), C26(H26), C27(H27), C28(H28), C31(H31), C32(H32), C33(H33),
 C34(H34), C35(H35), C38(H38), C39(H39), C40(H40), C41(H41), C42(H42), C45(H45),
  C46(H46), C47(H47), C48(H48), C49(H49), C52(H52), C53(H53), C54(H54),
 C55(H55), C56(H56), C59(H59), C60(H60), C61(H61), C62(H62), C63(H63), C72(H72),
  C75(H75)
6.c Idealised Me refined as rotating group:
 C73(H73A,H73B,H73C), C74(H74A,H74B,H74C), C76(H76A,H76B,H76C), C77(H77A,H77B,
 H77C)
;
_platon_squeeze_void_probe_radius 1.20
_olex2_submission_special_instructions 'No special instructions were received'
_oxdiff_exptl_absorpt_empirical_details
;
Empirical correction (ABSPACK) includes:
- Absorption correction using spherical harmonics
- Frame scaling
;
_oxdiff_exptl_absorpt_empirical_full_max 2.845
_oxdiff_exptl_absorpt_empirical_full_min 0.548

loop_
_space_group_symop_operation_xyz
'x, y, z'
'-x+1/2, y+1/2, -z+1/2'
'-x, -y, -z'
'x-1/2, -y-1/2, z-1/2'

loop_
_atom_site_label
_atom_site_type_symbol
_atom_site_fract_x
_atom_site_fract_y
_atom_site_fract_z
_atom_site_U_iso_or_equiv
_atom_site_adp_type
_atom_site_occupancy
_atom_site_site_symmetry_order
_atom_site_calc_flag
_atom_site_refinement_flags_posn
_atom_site_refinement_flags_adp
_atom_site_refinement_flags_occupancy
_atom_site_disorder_assembly
_atom_site_disorder_group
Ag1 Ag 0.47629(4) 0.51147(4) 0.31897(3) 0.05071(18) Uani 1 1 d . . . . .
Ag2 Ag 0.54321(4) 0.69099(3) 0.42892(3) 0.04729(17) Uani 1 1 d . . . . .
Ag3 Ag 0.68403(3) 0.62502(3) 0.43491(3) 0.04412(16) Uani 1 1 d . . . . .
Ag4 Ag 0.55451(4) 0.55020(3) 0.41892(3) 0.05048(18) Uani 1 1 d . . . . .
Ag5 Ag 0.63371(4) 0.47669(3) 0.33361(3) 0.04951(17) Uani 1 1 d . . . . .
Ag6 Ag 0.75091(4) 0.45309(3) 0.46256(3) 0.05306(19) Uani 1 1 d . . . . .
Ag7 Ag 0.63275(4) 0.37231(3) 0.42177(3) 0.05176(18) Uani 1 1 d . . . . .
Ag8 Ag 0.45987(6) 0.39759(5) 0.42899(4) 0.0796(3) Uani 1 1 d . . . . .
Ag9 Ag 0.30532(4) 0.43354(3) 0.45867(3) 0.04821(17) Uani 1 1 d . . . . .
Ag10 Ag 0.60333(4) 0.30354(4) 0.57576(3) 0.0566(2) Uani 1 1 d . . . . .
Ag11 Ag 0.64644(4) 0.25039(3) 0.47776(3) 0.04688(17) Uani 1 1 d . . . . .
Ag12 Ag 0.75991(4) 0.28763(3) 0.56359(3) 0.04927(18) Uani 1 1 d . . . . .
Ag13 Ag 0.65300(4) 0.44226(3) 0.65652(4) 0.0570(2) Uani 1 1 d . . . . .
Ag14 Ag 0.75228(3) 0.54302(3) 0.65282(3) 0.04681(17) Uani 1 1 d . . . . .
Ag15 Ag 0.79666(4) 0.40804(3) 0.63487(3) 0.05102(18) Uani 1 1 d . . . . .
S1 S 0.51081(11) 0.62171(10) 0.34686(9) 0.0411(5) Uani 1 1 d . . . . .
S2 S 0.72113(11) 0.53198(10) 0.38986(9) 0.0392(5) Uani 1 1 d . . . . .
S3 S 0.53844(11) 0.40464(10) 0.35893(8) 0.0387(4) Uani 1 1 d . . . . .
S4 S 0.21444(11) 0.50672(10) 0.43827(9) 0.0414(5) Uani 1 1 d . . . . .
S5 S 0.37960(10) 0.34568(9) 0.48337(8) 0.0360(4) Uani 1 1 d . . . . .
S6 S 0.5844(2) 0.45759(18) 0.52062(16) 0.0857(10) Uani 1 1 d . U . . .
S7 S 0.73921(11) 0.33397(10) 0.46837(9) 0.0410(5) Uani 1 1 d . . . . .
S8 S 0.53143(11) 0.24095(10) 0.51257(9) 0.0391(5) Uani 1 1 d . . . . .
S9 S 0.69652(12) 0.33882(10) 0.63867(9) 0.0415(5) Uani 1 1 d . . . . .
S10 S 0.63984(11) 0.54697(10) 0.69278(10) 0.0430(5) Uani 1 1 d . . . . .
F1A F 0.5807(12) 0.5168(7) 0.1257(5) 0.130(6) Uani 0.754(15) 1 d D U P A 1
F1B F 0.526(2) 0.5082(17) 0.1225(12) 0.087(11) Uani 0.246(15) 1 d D U P A 2
F2A F 0.6011(7) 0.4207(7) 0.1389(5) 0.105(4) Uani 0.754(15) 1 d D U P A 1
F2B F 0.6247(8) 0.472(2) 0.1376(12) 0.078(10) Uani 0.246(15) 1 d D U P A 2
F3A F 0.5034(6) 0.4504(8) 0.1270(5) 0.108(4) Uani 0.754(15) 1 d D . P A 1
F3B F 0.537(2) 0.4143(12) 0.1321(16) 0.108(4) Uani 0.246(15) 1 d D U P A 2
F4A F 0.796(2) 0.064(2) 0.4797(8) 0.139(14) Uani 0.43(3) 1 d D U P B 1
F4B F 0.8269(14) 0.0779(14) 0.4873(9) 0.127(9) Uani 0.57(3) 1 d D U P B 2
F5A F 0.8591(6) 0.0800(13) 0.5359(18) 0.119(11) Uani 0.43(3) 1 d D U P B 1
F5B F 0.8359(12) 0.0696(8) 0.5733(9) 0.106(8) Uani 0.57(3) 1 d D U P B 2
F6A F 0.7532(13) 0.0404(9) 0.5530(13) 0.093(9) Uani 0.43(3) 1 d D U P B 1
F6B F 0.7469(11) 0.0401(9) 0.5185(13) 0.109(7) Uani 0.57(3) 1 d . U P B 2
F7A F 0.6854(16) 0.8752(13) 0.3856(12) 0.093(9) Uani 0.4 1 d D U P C 1
F7B F 0.6912(11) 0.8655(9) 0.3639(8) 0.093(6) Uani 0.6 1 d D U P C 2
F8A F 0.7641(17) 0.846(2) 0.4436(11) 0.107(13) Uani 0.4 1 d D U P C 1
F8B F 0.7388(12) 0.8581(12) 0.4457(7) 0.100(7) Uani 0.6 1 d D U P C 2
F9A F 0.7746(8) 0.8211(11) 0.3636(7) 0.083(5) Uani 0.6 1 d D U P C 1
F9B F 0.7908(8) 0.8215(18) 0.3853(11) 0.084(9) Uani 0.4 1 d D U P C 2
F10 F 0.9910(4) 0.5631(4) 0.7189(4) 0.097(2) Uani 1 1 d . U . . .
F11 F 0.9763(4) 0.4963(4) 0.7803(3) 0.098(3) Uani 1 1 d . . . . .
F12 F 1.0186(3) 0.4686(3) 0.7079(3) 0.076(2) Uani 1 1 d . . . . .
O1 O 0.7298(4) 0.7233(3) 0.4234(3) 0.064(2) Uani 1 1 d . . . . .
O2 O 0.6275(4) 0.7661(4) 0.3996(3) 0.064(2) Uani 1 1 d . . . . .
O3 O 0.5063(4) 0.4947(4) 0.2281(3) 0.0597(19) Uani 1 1 d . . . . .
O4 O 0.6151(4) 0.4674(4) 0.2401(3) 0.0589(18) Uani 1 1 d . . . . .
O5 O 0.6119(3) 0.4844(4) 0.4754(3) 0.0590(17) Uani 1 1 d . U . . .
O6 O 0.5909(7) 0.4929(5) 0.5663(5) 0.1088(19) Uani 1 1 d . U . . .
O7 O 0.6363(6) 0.4022(5) 0.5316(4) 0.1088(19) Uani 1 1 d . U . . .
O8 O 0.5335(6) 0.4189(5) 0.5128(4) 0.112(3) Uani 1 1 d . U . . .
O9 O 0.6517(4) 0.1952(3) 0.3927(3) 0.0591(18) Uani 1 1 d . . . . .
O10 O 0.7048(4) 0.1550(3) 0.5132(3) 0.0605(19) Uani 1 1 d . . . . .
O11 O 0.8027(4) 0.1881(3) 0.5561(4) 0.071(2) Uani 1 1 d . . . . .
O12 O 0.8734(4) 0.3076(4) 0.6166(4) 0.075(2) Uani 1 1 d . . . . .
O13 O 0.8888(4) 0.4367(3) 0.6904(3) 0.0589(19) Uani 1 1 d . . . . .
O14 O 0.8618(4) 0.5381(3) 0.6975(3) 0.065(2) Uani 1 1 d . . . . .
N1 N 0.6357(5) 0.1021(4) 0.3500(3) 0.065(3) Uani 1 1 d D . . . .
N2 N 0.9821(5) 0.2737(4) 0.6335(4) 0.062(2) Uani 1 1 d D . . . .
C1 C 0.7003(7) 0.2904(5) 0.7015(4) 0.066(3) Uani 1 1 d . . . . .
H1A H 0.746881 0.286957 0.716969 0.079 Uiso 1 1 calc R . . . .
H1B H 0.674104 0.310177 0.728317 0.079 Uiso 1 1 calc R . . . .
C2 C 0.6720(5) 0.2259(4) 0.6877(4) 0.056(3) Uani 1 1 d D . . . .
C3 C 0.6054(5) 0.2139(5) 0.6963(4) 0.063(3) Uani 1 1 d D . . . .
H3 H 0.578633 0.245607 0.708899 0.075 Uiso 1 1 calc R . . . .
C4 C 0.5782(7) 0.1553(5) 0.6865(5) 0.077(4) Uani 1 1 d D . . . .
H4 H 0.534034 0.146354 0.693997 0.092 Uiso 1 1 calc R . . . .
C5 C 0.6182(7) 0.1105(5) 0.6653(5) 0.088(5) Uani 1 1 d D . . . .
H5 H 0.599877 0.071092 0.657254 0.106 Uiso 1 1 calc R . . . .
C6 C 0.6843(7) 0.1220(5) 0.6555(5) 0.082(4) Uani 1 1 d D . . . .
H6 H 0.710246 0.090813 0.641227 0.098 Uiso 1 1 calc R . . . .
C7 C 0.7119(6) 0.1803(4) 0.6672(4) 0.066(3) Uani 1 1 d D . . . .
H7 H 0.756699 0.188640 0.661175 0.079 Uiso 1 1 calc R . . . .
C8 C 0.6582(6) 0.5443(5) 0.7677(5) 0.060(3) Uani 1 1 d . . . . .
H8A H 0.690299 0.577305 0.778418 0.072 Uiso 1 1 calc R . . . .
H8B H 0.616723 0.553195 0.784508 0.072 Uiso 1 1 calc R . . . .
C9 C 0.6862(5) 0.4836(5) 0.7895(4) 0.056(3) Uani 1 1 d D . . . .
C10 C 0.6454(7) 0.4404(6) 0.8118(6) 0.094(5) Uani 1 1 d D . . . .
H10 H 0.599525 0.448487 0.813702 0.113 Uiso 1 1 calc R . . . .
C11 C 0.6734(8) 0.3849(6) 0.8312(7) 0.114(6) Uani 1 1 d D . . . .
H11 H 0.644829 0.355540 0.845230 0.137 Uiso 1 1 calc R . . . .
C12 C 0.7407(8) 0.3702(7) 0.8310(6) 0.099(5) Uani 1 1 d D U . . .
H12 H 0.762524 0.333648 0.843205 0.119 Uiso 1 1 calc R . . . .
C13 C 0.7682(7) 0.4215(7) 0.8090(9) 0.145(8) Uani 1 1 d D U . . .
H13 H 0.814954 0.416065 0.811845 0.174 Uiso 1 1 calc DR . . . .
C14 C 0.7547(6) 0.4774(7) 0.7844(7) 0.098(5) Uani 1 1 d D . . . .
H14 H 0.783955 0.504475 0.768357 0.118 Uiso 1 1 calc R . . . .
C15 C 0.5337(6) 0.1607(5) 0.5418(5) 0.061(3) Uani 1 1 d . . . . .
H15A H 0.579901 0.145342 0.545781 0.073 Uiso 1 1 calc R . . . .
H15B H 0.516489 0.161262 0.577594 0.073 Uiso 1 1 calc R . . . .
C16 C 0.4898(6) 0.1180(6) 0.5036(6) 0.094(2) Uani 1 1 d D . . . .
C17 C 0.5188(7) 0.0778(5) 0.4684(5) 0.082(4) Uani 1 1 d D . . . .
H17 H 0.565683 0.076272 0.468460 0.098 Uiso 1 1 calc R . . . .
C18 C 0.4792(7) 0.0398(6) 0.4330(6) 0.094(2) Uani 1 1 d D . . . .
H18 H 0.499744 0.011961 0.410452 0.113 Uiso 1 1 calc R . . . .
C19 C 0.4096(7) 0.0430(6) 0.4312(6) 0.094(2) Uani 1 1 d D . . . .
H19 H 0.382952 0.019794 0.405585 0.113 Uiso 1 1 calc R . . . .
C20 C 0.3800(7) 0.0808(6) 0.4677(5) 0.094(2) Uani 1 1 d D . . . .
H20 H 0.333088 0.081346 0.468408 0.113 Uiso 1 1 calc R . . . .
C21 C 0.4199(5) 0.1179(6) 0.5033(6) 0.075(4) Uani 1 1 d D . . . .
H21 H 0.399420 0.143508 0.527676 0.090 Uiso 1 1 calc R . . . .
C22 C 0.3414(5) 0.2741(4) 0.4512(4) 0.046(2) Uani 1 1 d . . . . .
H22A H 0.375527 0.251442 0.433055 0.056 Uiso 1 1 calc R . . . .
H22B H 0.325436 0.247122 0.479038 0.056 Uiso 1 1 calc R . . . .
C23 C 0.2846(4) 0.2902(4) 0.4113(3) 0.039(2) Uani 1 1 d D . . . .
C24 C 0.2931(6) 0.3038(5) 0.3579(3) 0.064(3) Uani 1 1 d D U . . .
H24 H 0.335747 0.301144 0.344901 0.077 Uiso 1 1 calc R . . . .
C25 C 0.2374(6) 0.3214(6) 0.3235(5) 0.081(4) Uani 1 1 d D U . . .
H25 H 0.242066 0.330817 0.287115 0.097 Uiso 1 1 calc R . . . .
C26 C 0.1749(7) 0.3247(6) 0.3439(5) 0.088(4) Uani 1 1 d D U . . .
H26 H 0.138574 0.338751 0.320702 0.106 Uiso 1 1 calc R . . . .
C27 C 0.1626(6) 0.3086(7) 0.3964(5) 0.088(4) Uani 1 1 d D U . . .
H27 H 0.119568 0.308343 0.408861 0.106 Uiso 1 1 calc R . . . .
C28 C 0.2203(4) 0.2931(6) 0.4285(5) 0.069(3) Uani 1 1 d D . . . .
H28 H 0.215523 0.283708 0.464847 0.083 Uiso 1 1 calc R . . . .
C29 C 0.5169(7) 0.3549(5) 0.2998(4) 0.069(3) Uani 1 1 d . . . . .
H29A H 0.486057 0.378119 0.274541 0.083 Uiso 1 1 calc R . . . .
H29B H 0.557948 0.347807 0.281907 0.083 Uiso 1 1 calc R . . . .
C30 C 0.4854(4) 0.2924(4) 0.3089(3) 0.047(2) Uani 1 1 d D . . . .
C31 C 0.4429(6) 0.2660(6) 0.2680(5) 0.085(4) Uani 1 1 d D . . . .
H31 H 0.432733 0.287940 0.235715 0.102 Uiso 1 1 calc R . . . .
C32 C 0.4152(9) 0.2076(6) 0.2741(6) 0.109(6) Uani 1 1 d D . . . .
H32 H 0.383634 0.190436 0.248220 0.131 Uiso 1 1 calc R . . . .
C33 C 0.4374(7) 0.1763(7) 0.3211(6) 0.098(5) Uani 1 1 d D . . . .
H33 H 0.425410 0.134350 0.322941 0.117 Uiso 1 1 calc DR . . . .
C34 C 0.4751(6) 0.2001(5) 0.3652(5) 0.075(4) Uani 1 1 d D . . . .
H34 H 0.483614 0.178438 0.397899 0.090 Uiso 1 1 calc R . . . .
C35 C 0.4992(6) 0.2592(4) 0.3567(4) 0.062(3) Uani 1 1 d D . . . .
H35 H 0.526518 0.277938 0.384735 0.075 Uiso 1 1 calc R . . . .
C36 C 0.5769(6) 0.6388(5) 0.3006(4) 0.053(2) Uani 1 1 d . . . . .
H36A H 0.616151 0.656268 0.321506 0.064 Uiso 1 1 calc R . . . .
H36B H 0.590737 0.600016 0.284277 0.064 Uiso 1 1 calc R . . . .
C37 C 0.5536(5) 0.6830(4) 0.2569(4) 0.055(3) Uani 1 1 d D . . . .
C38 C 0.5659(6) 0.7460(4) 0.2621(5) 0.068(3) Uani 1 1 d D . . . .
H38 H 0.589191 0.760401 0.294042 0.082 Uiso 1 1 calc R . . . .
C39 C 0.5456(8) 0.7889(6) 0.2226(6) 0.096(5) Uani 1 1 d D U . . .
H39 H 0.553672 0.831443 0.227485 0.116 Uiso 1 1 calc R . . . .
C40 C 0.5129(9) 0.7659(8) 0.1755(7) 0.116(6) Uani 1 1 d D U . . .
H40 H 0.498884 0.793784 0.147779 0.140 Uiso 1 1 calc R . . . .
C41 C 0.5001(11) 0.7032(7) 0.1678(7) 0.135(7) Uani 1 1 d D U . . .
H41 H 0.479589 0.688569 0.134878 0.162 Uiso 1 1 calc R . . . .
C42 C 0.5183(8) 0.6624(7) 0.2098(4) 0.089(4) Uani 1 1 d D U . . .
H42 H 0.506571 0.620388 0.206276 0.106 Uiso 1 1 calc R . . . .
C43 C 0.1294(5) 0.4750(5) 0.4500(4) 0.049(2) Uani 1 1 d . . . . .
H43A H 0.101863 0.471277 0.415629 0.059 Uiso 1 1 calc R . . . .
H43B H 0.133946 0.433744 0.466450 0.059 Uiso 1 1 calc R . . . .
C44 C 0.0963(5) 0.5188(4) 0.4873(4) 0.050(2) Uani 1 1 d D . . . .
C45 C 0.0841(5) 0.4992(5) 0.5387(4) 0.062(3) Uani 1 1 d D . . . .
H45 H 0.097038 0.459307 0.550695 0.075 Uiso 1 1 calc R . . . .
C46 C 0.0523(6) 0.5392(6) 0.5724(5) 0.087(4) Uani 1 1 d D U . . .
H46 H 0.045397 0.527254 0.607783 0.105 Uiso 1 1 calc R . . . .
C47 C 0.0310(7) 0.5971(6) 0.5532(6) 0.088(4) Uani 1 1 d D U . . .
H47 H 0.007961 0.622936 0.575697 0.106 Uiso 1 1 calc R . . . .
C48 C 0.0425(7) 0.6180(7) 0.5021(6) 0.094(4) Uani 1 1 d D U . . .
H48 H 0.028361 0.657372 0.489780 0.113 Uiso 1 1 calc R . . . .
C49 C 0.0761(6) 0.5778(4) 0.4701(5) 0.071(3) Uani 1 1 d D U . . .
H49 H 0.085569 0.590928 0.435519 0.085 Uiso 1 1 calc R . . . .
C50 C 0.7907(5) 0.5569(5) 0.3486(4) 0.049(2) Uani 1 1 d . . . . .
H50A H 0.823882 0.580553 0.371382 0.058 Uiso 1 1 calc R . . . .
H50B H 0.813029 0.520093 0.335502 0.058 Uiso 1 1 calc R . . . .
C51 C 0.7650(5) 0.5957(4) 0.3015(4) 0.049(2) Uani 1 1 d D . . . .
C52 C 0.7667(6) 0.6599(4) 0.3050(4) 0.064(3) Uani 1 1 d D . . . .
H52 H 0.785585 0.678542 0.336892 0.077 Uiso 1 1 calc R . . . .
C53 C 0.7410(6) 0.6972(5) 0.2626(4) 0.076(4) Uani 1 1 d D . . . .
H53 H 0.742919 0.740545 0.266185 0.091 Uiso 1 1 calc R . . . .
C54 C 0.7127(6) 0.6710(5) 0.2151(5) 0.076(4) Uani 1 1 d D . . . .
H54 H 0.695583 0.695795 0.186071 0.091 Uiso 1 1 calc R . . . .
C55 C 0.7104(6) 0.6066(5) 0.2120(4) 0.068(3) Uani 1 1 d D . . . .
H55 H 0.691280 0.587944 0.180222 0.082 Uiso 1 1 calc R . . . .
C56 C 0.7356(5) 0.5691(5) 0.2546(3) 0.054(3) Uani 1 1 d D . . . .
H56 H 0.732723 0.525785 0.251451 0.065 Uiso 1 1 calc R . . . .
C57 C 0.7884(5) 0.2967(5) 0.4156(4) 0.052(2) Uani 1 1 d . . . . .
H57A H 0.836311 0.298464 0.427385 0.062 Uiso 1 1 calc R . . . .
H57B H 0.775508 0.253039 0.411696 0.062 Uiso 1 1 calc R . . . .
C58 C 0.7761(4) 0.3284(4) 0.3620(4) 0.052(2) Uani 1 1 d D . . . .
C59 C 0.8231(6) 0.3698(5) 0.3449(4) 0.067(3) Uani 1 1 d D . . . .
H59 H 0.862539 0.377879 0.367141 0.081 Uiso 1 1 calc R . . . .
C60 C 0.8125(7) 0.3995(6) 0.2953(4) 0.080(4) Uani 1 1 d D . . . .
H60 H 0.844500 0.427726 0.284584 0.097 Uiso 1 1 calc R . . . .
C61 C 0.7551(6) 0.3879(5) 0.2613(5) 0.078(4) Uani 1 1 d D . . . .
H61 H 0.748907 0.407024 0.227296 0.093 Uiso 1 1 calc R . . . .
C62 C 0.7071(6) 0.3478(5) 0.2784(4) 0.067(3) Uani 1 1 d D . . . .
H62 H 0.666727 0.341345 0.256886 0.080 Uiso 1 1 calc R . . . .
C63 C 0.7190(5) 0.3170(5) 0.3276(3) 0.055(3) Uani 1 1 d D . . . .
H63 H 0.687551 0.287883 0.337737 0.066 Uiso 1 1 calc R . . . .
C64 C 0.5614(5) 0.4771(4) 0.2135(4) 0.045(2) Uani 1 1 d . . . . .
C65 C 0.5623(5) 0.4671(4) 0.1520(5) 0.071(3) Uani 1 1 d D . . . .
C66 C 0.6904(7) 0.7659(5) 0.4074(4) 0.055(3) Uani 1 1 d . . . . .
C67 C 0.7274(5) 0.8281(6) 0.3985(4) 0.073(3) Uani 1 1 d D . . . .
C68 C 0.8993(5) 0.4919(4) 0.7023(4) 0.044(2) Uani 1 1 d . . . . .
C69 C 0.9719(5) 0.5056(5) 0.7269(5) 0.058(3) Uani 1 1 d . . . . .
C70 C 0.7633(6) 0.1492(5) 0.5330(5) 0.058(3) Uani 1 1 d . . . . .
C71 C 0.7923(6) 0.0820(6) 0.5309(5) 0.087(4) Uani 1 1 d D . . . .
C72 C 0.9204(7) 0.2654(7) 0.6144(6) 0.075(3) Uani 1 1 d . . . . .
H72 H 0.908710 0.227122 0.598176 0.090 Uiso 1 1 calc R . . . .
C73 C 1.0108(8) 0.3329(6) 0.6558(7) 0.104(5) Uani 1 1 d D . . . .
H73A H 1.038749 0.351336 0.630046 0.156 Uiso 1 1 calc GR . . . .
H73B H 1.037739 0.324720 0.689333 0.156 Uiso 1 1 calc GR . . . .
H73C H 0.974741 0.361067 0.662407 0.156 Uiso 1 1 calc GR . . . .
C74 C 1.0328(7) 0.2230(6) 0.6329(7) 0.098(5) Uani 1 1 d D . . . .
H74A H 1.042642 0.207092 0.669175 0.147 Uiso 1 1 calc GR . . . .
H74B H 1.073594 0.239005 0.619594 0.147 Uiso 1 1 calc GR . . . .
H74C H 1.015131 0.189834 0.609430 0.147 Uiso 1 1 calc GR . . . .
C75 C 0.6553(6) 0.1374(6) 0.3925(5) 0.061(3) Uani 1 1 d . . . . .
H75 H 0.672978 0.117534 0.424205 0.073 Uiso 1 1 calc R . . . .
C76 C 0.6071(6) 0.1305(6) 0.2984(4) 0.076(4) Uani 1 1 d D . . . .
H76A H 0.560695 0.117826 0.291250 0.114 Uiso 1 1 calc GR . . . .
H76B H 0.632594 0.116866 0.269126 0.114 Uiso 1 1 calc GR . . . .
H76C H 0.609405 0.175271 0.301307 0.114 Uiso 1 1 calc GR . . . .
C77 C 0.6434(8) 0.0337(5) 0.3527(7) 0.095(5) Uani 1 1 d D . . . .
H77A H 0.673613 0.020349 0.326516 0.143 Uiso 1 1 calc GR . . . .
H77B H 0.599984 0.014282 0.344773 0.143 Uiso 1 1 calc GR . . . .
H77C H 0.661630 0.021894 0.388649 0.143 Uiso 1 1 calc GR . . . .

loop_
_atom_site_aniso_label
_atom_site_aniso_U_11
_atom_site_aniso_U_22
_atom_site_aniso_U_33
_atom_site_aniso_U_23
_atom_site_aniso_U_13
_atom_site_aniso_U_12
Ag1 0.0455(4) 0.0488(4) 0.0583(4) -0.0092(3) 0.0074(3) -0.0069(3)
Ag2 0.0438(4) 0.0428(4) 0.0553(4) -0.0061(3) 0.0042(3) -0.0006(3)
Ag3 0.0440(4) 0.0326(3) 0.0575(4) 0.0014(3) 0.0144(3) -0.0002(3)
Ag4 0.0661(5) 0.0420(4) 0.0435(3) 0.0054(3) 0.0050(3) -0.0163(3)
Ag5 0.0502(4) 0.0437(4) 0.0555(4) 0.0035(3) 0.0098(3) -0.0068(3)
Ag6 0.0607(5) 0.0400(4) 0.0587(4) 0.0085(3) 0.0062(3) 0.0009(3)
Ag7 0.0473(4) 0.0430(4) 0.0644(4) 0.0086(3) 0.0017(3) 0.0071(3)
Ag8 0.0987(7) 0.0805(6) 0.0657(5) -0.0204(4) 0.0427(5) -0.0435(5)
Ag9 0.0450(4) 0.0407(4) 0.0588(4) 0.0090(3) 0.0036(3) 0.0080(3)
Ag10 0.0458(4) 0.0647(5) 0.0594(4) -0.0245(4) 0.0050(3) -0.0144(4)
Ag11 0.0491(4) 0.0415(4) 0.0506(4) -0.0056(3) 0.0072(3) 0.0001(3)
Ag12 0.0584(4) 0.0369(4) 0.0514(4) -0.0018(3) -0.0020(3) 0.0077(3)
Ag13 0.0505(4) 0.0384(4) 0.0834(5) -0.0177(4) 0.0135(4) -0.0034(3)
Ag14 0.0386(4) 0.0413(4) 0.0599(4) -0.0032(3) 0.0004(3) 0.0007(3)
Ag15 0.0413(4) 0.0329(4) 0.0781(5) -0.0002(3) 0.0005(3) -0.0034(3)
S1 0.0411(12) 0.0375(11) 0.0456(11) -0.0013(9) 0.0088(9) -0.0052(9)
S2 0.0404(11) 0.0316(11) 0.0476(11) 0.0064(9) 0.0158(9) 0.0007(9)
S3 0.0417(11) 0.0320(11) 0.0429(11) -0.0028(8) 0.0065(9) -0.0044(9)
S4 0.0329(10) 0.0359(11) 0.0560(12) 0.0032(9) 0.0072(9) -0.0009(9)
S5 0.0320(10) 0.0295(10) 0.0468(11) -0.0009(8) 0.0049(8) -0.0031(8)
S6 0.096(2) 0.080(2) 0.085(2) 0.0002(17) 0.0300(18) -0.0154(18)
S7 0.0448(12) 0.0320(11) 0.0470(11) 0.0021(9) 0.0085(9) 0.0059(9)
S8 0.0407(11) 0.0290(10) 0.0468(11) -0.0052(8) -0.0011(9) -0.0030(9)
S9 0.0463(12) 0.0291(11) 0.0489(11) -0.0046(9) 0.0029(9) -0.0055(9)
S10 0.0389(12) 0.0348(12) 0.0544(12) -0.0053(9) -0.0009(9) 0.0005(9)
F1A 0.210(15) 0.112(10) 0.072(7) 0.030(6) 0.025(9) -0.047(10)
F1B 0.101(18) 0.097(19) 0.064(15) 0.011(14) 0.005(14) 0.026(15)
F2A 0.113(8) 0.112(8) 0.092(6) -0.033(6) 0.019(6) 0.037(6)
F2B 0.082(16) 0.098(19) 0.055(13) -0.007(13) 0.020(12) 0.003(14)
F3A 0.100(9) 0.139(12) 0.082(6) -0.035(7) -0.017(6) 0.008(7)
F3B 0.100(9) 0.139(12) 0.082(6) -0.035(7) -0.017(6) 0.008(7)
F4A 0.15(2) 0.117(18) 0.148(18) -0.065(14) 0.019(15) 0.046(16)
F4B 0.097(14) 0.109(14) 0.181(17) -0.042(12) 0.044(12) 0.009(11)
F5A 0.090(14) 0.102(15) 0.16(2) -0.017(14) -0.006(13) 0.046(11)
F5B 0.117(13) 0.067(9) 0.126(13) 0.005(9) -0.035(11) 0.050(9)
F6A 0.133(16) 0.038(9) 0.113(16) 0.020(10) 0.035(13) 0.001(9)
F6B 0.116(10) 0.075(9) 0.135(11) -0.015(8) 0.003(8) -0.001(7)
F7A 0.104(15) 0.056(12) 0.126(18) 0.015(13) 0.037(14) -0.001(10)
F7B 0.113(10) 0.061(9) 0.110(11) 0.028(8) 0.036(9) -0.012(7)
F8A 0.12(2) 0.081(17) 0.122(18) -0.012(13) 0.006(14) -0.029(15)
F8B 0.111(13) 0.069(11) 0.125(13) -0.039(9) 0.038(9) -0.041(10)
F9A 0.093(9) 0.070(8) 0.091(10) 0.024(8) 0.040(8) -0.030(8)
F9B 0.075(13) 0.069(13) 0.110(17) 0.015(14) 0.020(11) -0.016(10)
F10 0.064(4) 0.065(4) 0.159(7) -0.009(4) -0.005(4) -0.018(4)
F11 0.079(5) 0.145(8) 0.065(4) -0.026(5) -0.027(4) 0.032(5)
F12 0.045(4) 0.077(5) 0.105(5) -0.027(4) 0.002(3) 0.018(3)
O1 0.067(5) 0.035(4) 0.095(6) 0.011(4) 0.033(4) -0.002(4)
O2 0.069(5) 0.051(5) 0.073(5) 0.009(4) 0.014(4) -0.010(4)
O3 0.057(4) 0.074(5) 0.049(4) 0.006(3) 0.008(3) 0.006(4)
O4 0.054(4) 0.075(5) 0.050(4) 0.007(4) 0.013(3) 0.011(4)
O5 0.049(4) 0.073(4) 0.059(4) 0.009(3) 0.024(3) -0.003(3)
O6 0.143(5) 0.090(4) 0.096(4) 0.000(3) 0.022(4) 0.000(4)
O7 0.143(5) 0.090(4) 0.096(4) 0.000(3) 0.022(4) 0.000(4)
O8 0.128(5) 0.107(5) 0.101(5) 0.006(4) 0.017(5) -0.073(4)
O9 0.074(5) 0.049(4) 0.055(4) -0.014(3) 0.013(4) -0.007(4)
O10 0.057(5) 0.046(4) 0.075(5) -0.011(4) -0.012(4) 0.010(4)
O11 0.054(5) 0.040(4) 0.114(7) -0.012(4) -0.007(4) 0.011(4)
O12 0.054(5) 0.055(5) 0.113(7) -0.013(5) -0.007(4) 0.004(4)
O13 0.056(4) 0.032(4) 0.085(5) -0.002(3) -0.015(4) 0.000(3)
O14 0.057(5) 0.039(4) 0.094(6) -0.018(4) -0.022(4) 0.006(3)
N1 0.066(6) 0.063(6) 0.069(6) -0.034(5) 0.031(5) -0.022(5)
N2 0.057(6) 0.054(6) 0.075(6) -0.005(5) 0.000(5) 0.014(5)
C1 0.099(9) 0.055(7) 0.043(5) -0.009(5) 0.007(5) -0.024(6)
C2 0.080(8) 0.040(6) 0.047(5) 0.010(4) -0.001(5) -0.003(5)
C3 0.071(8) 0.061(7) 0.057(6) 0.014(5) 0.008(5) 0.001(6)
C4 0.082(9) 0.071(9) 0.080(8) 0.010(7) 0.013(7) -0.026(7)
C5 0.163(16) 0.047(7) 0.053(7) 0.013(5) -0.001(8) -0.037(9)
C6 0.136(14) 0.044(7) 0.064(7) 0.013(6) 0.000(8) 0.015(8)
C7 0.076(8) 0.069(8) 0.053(6) 0.013(6) 0.001(5) 0.001(6)
C8 0.069(7) 0.040(6) 0.069(7) -0.011(5) -0.009(6) 0.012(5)
C9 0.055(6) 0.070(7) 0.042(5) -0.015(5) -0.005(4) 0.001(5)
C10 0.078(10) 0.105(12) 0.100(11) 0.041(9) 0.008(8) 0.001(9)
C11 0.159(18) 0.065(10) 0.114(13) 0.038(9) -0.017(12) -0.002(11)
C12 0.113(9) 0.087(8) 0.093(8) -0.002(7) -0.022(7) 0.041(7)
C13 0.145(11) 0.150(11) 0.137(11) -0.019(9) 0.003(8) 0.000(9)
C14 0.074(10) 0.101(12) 0.118(13) -0.014(10) -0.002(9) 0.025(9)
C15 0.065(7) 0.038(6) 0.076(7) 0.011(5) -0.008(6) -0.010(5)
C16 0.114(6) 0.053(4) 0.114(6) -0.023(4) 0.002(5) -0.013(4)
C17 0.086(9) 0.051(7) 0.113(11) 0.004(7) 0.032(8) 0.005(7)
C18 0.114(6) 0.053(4) 0.114(6) -0.023(4) 0.002(5) -0.013(4)
C19 0.114(6) 0.053(4) 0.114(6) -0.023(4) 0.002(5) -0.013(4)
C20 0.114(6) 0.053(4) 0.114(6) -0.023(4) 0.002(5) -0.013(4)
C21 0.061(7) 0.051(7) 0.114(10) -0.022(7) 0.009(7) -0.011(6)
C22 0.057(6) 0.023(4) 0.059(6) -0.001(4) 0.002(5) -0.003(4)
C23 0.057(6) 0.019(4) 0.043(4) -0.010(3) 0.011(4) -0.008(4)
C24 0.080(7) 0.063(6) 0.051(5) -0.009(5) 0.014(5) -0.030(5)
C25 0.122(8) 0.062(6) 0.057(6) 0.000(5) -0.005(6) -0.032(6)
C26 0.091(8) 0.063(7) 0.106(8) 0.007(6) -0.022(7) -0.003(6)
C27 0.078(7) 0.097(8) 0.088(7) -0.026(6) -0.003(6) 0.000(6)
C28 0.050(7) 0.083(9) 0.072(7) -0.025(6) -0.001(5) -0.001(6)
C29 0.103(10) 0.054(7) 0.051(6) -0.006(5) 0.012(6) -0.034(7)
C30 0.036(5) 0.045(5) 0.060(6) -0.016(4) 0.014(4) 0.001(4)
C31 0.068(8) 0.116(12) 0.072(8) -0.022(8) 0.020(6) -0.024(8)
C32 0.135(15) 0.083(11) 0.104(12) -0.024(9) -0.023(11) -0.048(11)
C33 0.076(10) 0.082(11) 0.137(14) -0.023(10) 0.019(9) -0.034(8)
C34 0.088(9) 0.055(7) 0.084(9) -0.005(6) 0.024(7) 0.009(7)
C35 0.070(7) 0.045(6) 0.075(7) 0.001(5) 0.020(6) 0.002(5)
C36 0.063(7) 0.049(6) 0.049(5) 0.013(4) 0.015(5) 0.008(5)
C37 0.057(6) 0.052(6) 0.057(6) 0.018(5) 0.005(5) -0.006(5)
C38 0.065(7) 0.041(6) 0.099(9) 0.011(6) 0.015(6) -0.006(5)
C39 0.090(8) 0.074(7) 0.127(9) 0.033(7) 0.025(7) 0.003(6)
C40 0.118(9) 0.117(9) 0.114(9) 0.051(8) 0.007(7) 0.003(8)
C41 0.139(10) 0.145(11) 0.116(9) 0.017(8) -0.022(8) -0.012(9)
C42 0.107(8) 0.085(8) 0.071(6) 0.012(6) -0.010(6) -0.013(7)
C43 0.033(5) 0.041(5) 0.074(7) 0.006(5) 0.006(4) 0.000(4)
C44 0.033(5) 0.041(5) 0.077(7) -0.002(5) 0.009(4) -0.001(4)
C45 0.038(5) 0.081(8) 0.069(7) -0.006(6) 0.012(5) -0.012(5)
C46 0.065(7) 0.115(9) 0.084(7) -0.010(7) 0.017(6) -0.007(6)
C47 0.065(7) 0.087(8) 0.114(8) -0.038(7) 0.009(6) 0.003(6)
C48 0.080(7) 0.080(8) 0.125(9) -0.008(7) 0.019(7) 0.011(6)
C49 0.053(6) 0.064(6) 0.099(7) -0.001(6) 0.020(5) 0.007(5)
C50 0.048(6) 0.039(5) 0.061(6) 0.006(4) 0.022(5) 0.002(4)
C51 0.052(6) 0.041(5) 0.061(6) 0.007(4) 0.034(5) -0.001(4)
C52 0.074(8) 0.048(6) 0.076(7) 0.000(5) 0.040(6) -0.010(5)
C53 0.099(10) 0.038(6) 0.099(10) 0.029(6) 0.055(8) 0.004(6)
C54 0.077(8) 0.075(9) 0.081(9) 0.038(7) 0.036(7) 0.005(7)
C55 0.064(7) 0.085(9) 0.059(6) 0.012(6) 0.020(5) -0.008(6)
C56 0.053(6) 0.046(6) 0.066(6) 0.012(5) 0.024(5) 0.005(5)
C57 0.055(6) 0.043(6) 0.059(6) -0.001(4) 0.013(5) 0.016(5)
C58 0.057(6) 0.048(6) 0.053(5) 0.000(5) 0.017(5) 0.015(5)
C59 0.069(8) 0.063(7) 0.074(7) 0.003(6) 0.026(6) 0.007(6)
C60 0.099(11) 0.058(8) 0.092(9) 0.014(7) 0.055(8) 0.016(7)
C61 0.109(11) 0.058(8) 0.072(8) -0.001(6) 0.041(8) 0.024(8)
C62 0.081(8) 0.078(8) 0.042(5) -0.010(5) 0.010(5) 0.035(7)
C63 0.059(6) 0.052(6) 0.055(6) -0.009(5) 0.022(5) 0.009(5)
C64 0.061(6) 0.030(5) 0.046(5) 0.004(4) 0.010(5) -0.003(4)
C65 0.083(9) 0.081(9) 0.053(6) -0.009(6) 0.019(6) -0.008(7)
C66 0.088(9) 0.028(5) 0.051(5) 0.001(4) 0.023(5) -0.015(5)
C67 0.072(9) 0.061(8) 0.088(9) 0.020(7) 0.021(7) -0.008(7)
C68 0.047(5) 0.039(5) 0.046(5) 0.001(4) -0.003(4) 0.006(4)
C69 0.048(6) 0.047(6) 0.076(7) -0.012(5) -0.004(5) 0.002(5)
C70 0.071(8) 0.030(5) 0.072(7) -0.014(5) 0.006(6) -0.002(5)
C71 0.076(10) 0.046(7) 0.137(14) -0.025(8) 0.008(10) -0.002(7)
C72 0.070(8) 0.071(9) 0.085(9) -0.003(7) 0.005(7) 0.009(7)
C73 0.084(11) 0.094(12) 0.133(14) -0.032(10) 0.007(10) -0.002(9)
C74 0.087(11) 0.079(10) 0.126(13) -0.002(9) -0.003(9) 0.026(8)
C75 0.063(7) 0.065(8) 0.056(6) -0.016(5) 0.012(5) -0.020(6)
C76 0.066(8) 0.107(11) 0.057(7) -0.025(7) 0.015(6) 0.001(7)
C77 0.109(12) 0.053(8) 0.128(13) -0.035(8) 0.026(10) -0.028(8)

loop_
_atom_type_symbol
_atom_type_description
_atom_type_scat_dispersion_real
_atom_type_scat_dispersion_imag
_atom_type_scat_source
C C 0.0181 0.0091 'International Tables Vol C Tables 4.2.6.8 and 6.1.1.4'
H H 0.0000 0.0000 'International Tables Vol C Tables 4.2.6.8 and 6.1.1.4'
Ag Ag 0.1306 4.2820 'International Tables Vol C Tables 4.2.6.8 and 6.1.1.4'
F F 0.0727 0.0534 'International Tables Vol C Tables 4.2.6.8 and 6.1.1.4'
N N 0.0311 0.0180 'International Tables Vol C Tables 4.2.6.8 and 6.1.1.4'
O O 0.0492 0.0322 'International Tables Vol C Tables 4.2.6.8 and 6.1.1.4'
S S 0.3331 0.5567 'International Tables Vol C Tables 4.2.6.8 and 6.1.1.4'

loop_
_geom_angle_atom_site_label_1
_geom_angle_atom_site_label_2
_geom_angle_atom_site_label_3
_geom_angle
_geom_angle_site_symmetry_1
_geom_angle_site_symmetry_3
Ag4 Ag1 Ag5 61.80(3) . .
Ag13 Ag1 Ag4 98.34(3) 3_666 .
Ag13 Ag1 Ag5 160.08(3) 3_666 .
S1 Ag1 Ag4 52.75(5) . .
S1 Ag1 Ag5 86.99(6) . .
S1 Ag1 Ag13 81.20(6) . 3_666
S1 Ag1 S3 125.18(7) . .
S1 Ag1 S10 133.62(8) . 3_666
S3 Ag1 Ag4 75.11(5) . .
S3 Ag1 Ag5 50.27(5) . .
S3 Ag1 Ag13 126.62(5) . 3_666
S10 Ag1 Ag4 128.99(6) 3_666 .
S10 Ag1 Ag5 137.99(6) 3_666 .
S10 Ag1 Ag13 52.55(5) 3_666 3_666
S10 Ag1 S3 90.34(7) 3_666 .
O3 Ag1 Ag4 132.51(18) . .
O3 Ag1 Ag5 75.63(18) . .
O3 Ag1 Ag13 123.30(18) . 3_666
O3 Ag1 S1 108.1(2) . .
O3 Ag1 S3 94.05(19) . .
O3 Ag1 S10 96.44(19) . 3_666
Ag4 Ag2 Ag3 58.84(2) . .
Ag10 Ag2 Ag3 155.41(3) 3_666 .
Ag10 Ag2 Ag4 96.75(3) 3_666 .
S1 Ag2 Ag3 86.47(6) . .
S1 Ag2 Ag4 51.12(5) . .
S1 Ag2 Ag10 78.92(6) . 3_666
S1 Ag2 S5 124.26(7) . 3_666
S1 Ag2 S8 130.54(7) . 3_666
S5 Ag2 Ag3 51.48(5) 3_666 .
S5 Ag2 Ag4 74.42(5) 3_666 .
S5 Ag2 Ag10 123.34(5) 3_666 3_666
S8 Ag2 Ag3 140.97(6) 3_666 .
S8 Ag2 Ag4 130.63(6) 3_666 .
S8 Ag2 Ag10 51.92(5) 3_666 3_666
S8 Ag2 S5 91.72(7) 3_666 3_666
O2 Ag2 Ag3 71.5(2) . .
O2 Ag2 Ag4 124.4(2) . .
O2 Ag2 Ag10 131.5(2) . 3_666
O2 Ag2 S1 106.1(2) . .
O2 Ag2 S5 94.2(2) . 3_666
O2 Ag2 S8 103.3(2) . 3_666
Ag4 Ag3 Ag2 59.10(2) . .
Ag9 Ag3 Ag2 103.53(3) 3_666 .
Ag9 Ag3 Ag4 83.36(3) 3_666 .
S2 Ag3 Ag2 130.92(6) . .
S2 Ag3 Ag4 78.08(6) . .
S2 Ag3 Ag9 93.32(6) . 3_666
S2 Ag3 S5 139.04(7) . 3_666
S5 Ag3 Ag2 54.81(5) 3_666 .
S5 Ag3 Ag4 76.12(5) 3_666 .
S5 Ag3 Ag9 52.63(5) 3_666 3_666
O1 Ag3 Ag2 86.7(2) . .
O1 Ag3 Ag4 143.3(2) . .
O1 Ag3 Ag9 120.3(2) . 3_666
O1 Ag3 S2 123.46(19) . .
O1 Ag3 S5 95.7(2) . 3_666
Ag1 Ag4 Ag2 108.25(3) . .
Ag1 Ag4 Ag3 130.17(3) . .
Ag1 Ag4 Ag5 63.52(2) . .
Ag2 Ag4 Ag5 126.49(3) . .
Ag3 Ag4 Ag2 62.06(2) . .
Ag3 Ag4 Ag5 83.38(3) . .
S1 Ag4 Ag1 55.58(6) . .
S1 Ag4 Ag2 54.09(6) . .
S1 Ag4 Ag3 90.45(6) . .
S1 Ag4 Ag5 89.64(6) . .
O5 Ag4 Ag1 123.8(2) . .
O5 Ag4 Ag2 128.0(2) . .
O5 Ag4 Ag3 82.52(19) . .
O5 Ag4 Ag5 81.01(18) . .
O5 Ag4 S1 168.87(18) . .
Ag4 Ag5 Ag1 54.68(2) . .
Ag7 Ag5 Ag1 100.44(3) . .
Ag7 Ag5 Ag4 81.92(3) . .
S2 Ag5 Ag1 126.32(6) . .
S2 Ag5 Ag4 75.45(5) . .
S2 Ag5 Ag7 89.87(5) . .
S2 Ag5 S3 131.28(7) . .
S3 Ag5 Ag1 55.49(5) . .
S3 Ag5 Ag4 73.57(5) . .
S3 Ag5 Ag7 49.40(5) . .
O4 Ag5 Ag1 80.57(18) . .
O4 Ag5 Ag4 131.44(19) . .
O4 Ag5 Ag7 128.6(2) . .
O4 Ag5 S2 131.0(2) . .
O4 Ag5 S3 97.7(2) . .
Ag7 Ag6 Ag9 108.65(3) . 3_666
S2 Ag6 Ag7 91.08(6) . .
S2 Ag6 Ag9 81.75(5) . 3_666
S2 Ag6 S4 118.27(8) . 3_666
S2 Ag6 S7 134.06(8) . .
S4 Ag6 Ag7 129.20(6) 3_666 .
S4 Ag6 Ag9 45.46(5) 3_666 3_666
S7 Ag6 Ag7 51.48(5) . .
S7 Ag6 Ag9 130.53(6) . 3_666
S7 Ag6 S4 106.93(7) . 3_666
Ag6 Ag7 Ag5 76.74(3) . .
Ag11 Ag7 Ag5 162.35(4) . .
Ag11 Ag7 Ag6 108.24(3) . .
S3 Ag7 Ag5 53.19(5) . .
S3 Ag7 Ag6 125.78(6) . .
S3 Ag7 Ag11 125.84(6) . .
S3 Ag7 S7 168.23(8) . .
S7 Ag7 Ag5 120.58(6) . .
S7 Ag7 Ag6 54.76(6) . .
S7 Ag7 Ag11 56.33(6) . .
S3 Ag8 Ag9 143.86(7) . .
S3 Ag8 S5 155.44(8) . .
S3 Ag8 O6 104.7(3) . 3_666
S3 Ag8 O8 102.3(3) . .
S5 Ag8 Ag9 47.26(5) . .
S5 Ag8 O6 96.6(3) . 3_666
S5 Ag8 O8 89.5(2) . .
O6 Ag8 Ag9 53.1(3) 3_666 .
O8 Ag8 Ag9 105.4(3) . .
O8 Ag8 O6 90.0(4) . 3_666
Ag3 Ag9 Ag6 77.95(2) 3_666 3_666
Ag3 Ag9 Ag8 95.88(3) 3_666 .
Ag3 Ag9 Ag14 156.33(3) 3_666 3_666
Ag8 Ag9 Ag6 131.07(3) . 3_666
Ag14 Ag9 Ag6 107.26(3) 3_666 3_666
Ag14 Ag9 Ag8 97.30(3) 3_666 .
S4 Ag9 Ag3 117.74(6) . 3_666
S4 Ag9 Ag6 51.03(6) . 3_666
S4 Ag9 Ag8 142.90(6) . .
S4 Ag9 Ag14 57.83(6) . 3_666
S4 Ag9 S5 168.79(8) . .
S5 Ag9 Ag3 56.21(5) . 3_666
S5 Ag9 Ag6 129.61(6) . 3_666
S5 Ag9 Ag8 47.30(5) . .
S5 Ag9 Ag14 123.13(6) . 3_666
Ag2 Ag10 Ag12 171.38(3) 3_666 .
Ag11 Ag10 Ag2 110.65(3) . 3_666
Ag11 Ag10 Ag12 60.74(2) . .
S8 Ag10 Ag2 57.61(6) . 3_666
S8 Ag10 Ag11 55.99(6) . .
S8 Ag10 Ag12 114.08(6) . .
S8 Ag10 S9 162.90(8) . .
S8 Ag10 O7 110.5(3) . .
S9 Ag10 Ag2 135.89(6) . 3_666
S9 Ag10 Ag11 113.30(6) . .
S9 Ag10 Ag12 52.73(6) . .
S9 Ag10 O7 78.6(3) . .
O7 Ag10 Ag2 104.4(3) . 3_666
O7 Ag10 Ag11 81.9(3) . .
O7 Ag10 Ag12 75.7(3) . .
Ag7 Ag11 Ag12 97.23(3) . .
Ag10 Ag11 Ag7 91.21(3) . .
Ag10 Ag11 Ag12 64.46(2) . .
S7 Ag11 Ag7 52.12(5) . .
S7 Ag11 Ag10 93.83(5) . .
S7 Ag11 Ag12 52.84(5) . .
S8 Ag11 Ag7 100.41(6) . .
S8 Ag11 Ag10 53.07(5) . .
S8 Ag11 Ag12 114.86(6) . .
S8 Ag11 S7 139.33(7) . .
O9 Ag11 Ag7 92.03(18) . .
O9 Ag11 Ag10 164.47(19) . .
O9 Ag11 Ag12 130.04(19) . .
O9 Ag11 S7 100.13(19) . .
O9 Ag11 S8 111.40(19) . .
O9 Ag11 O10 81.4(3) . .
O10 Ag11 Ag7 156.5(2) . .
O10 Ag11 Ag10 101.19(18) . .
O10 Ag11 Ag12 71.05(17) . .
O10 Ag11 S7 106.68(19) . .
O10 Ag11 S8 103.0(2) . .
Ag10 Ag12 Ag15 92.36(3) . .
Ag11 Ag12 Ag10 54.80(2) . .
Ag11 Ag12 Ag15 135.72(3) . .
S7 Ag12 Ag10 87.90(6) . .
S7 Ag12 Ag11 54.10(6) . .
S7 Ag12 Ag15 101.86(6) . .
S7 Ag12 S9 116.56(7) . .
S9 Ag12 Ag10 48.78(5) . .
S9 Ag12 Ag11 103.45(6) . .
S9 Ag12 Ag15 50.03(5) . .
O11 Ag12 Ag10 118.6(2) . .
O11 Ag12 Ag11 87.6(2) . .
O11 Ag12 Ag15 136.6(2) . .
O11 Ag12 S7 108.5(2) . .
O11 Ag12 S9 131.1(2) . .
O11 Ag12 O12 83.1(3) . .
O12 Ag12 Ag10 140.1(2) . .
O12 Ag12 Ag11 165.1(2) . .
O12 Ag12 Ag15 54.97(19) . .
O12 Ag12 S7 118.3(2) . .
O12 Ag12 S9 91.4(2) . .
Ag1 Ag13 Ag14 111.68(3) 3_666 .
Ag1 Ag13 Ag15 173.27(3) 3_666 .
Ag14 Ag13 Ag15 61.81(2) . .
S9 Ag13 Ag1 133.80(6) . 3_666
S9 Ag13 Ag14 114.52(6) . .
S9 Ag13 Ag15 52.74(6) . .
S9 Ag13 S10 162.91(8) . .
S10 Ag13 Ag1 58.52(6) . 3_666
S10 Ag13 Ag14 55.04(6) . .
S10 Ag13 Ag15 114.75(6) . .
Ag9 Ag14 Ag15 96.89(3) 3_666 .
Ag13 Ag14 Ag9 86.90(3) . 3_666
Ag13 Ag14 Ag15 60.81(2) . .
S4 Ag14 Ag9 51.09(5) 3_666 3_666
S4 Ag14 Ag13 86.96(5) 3_666 .
S4 Ag14 Ag15 52.87(5) 3_666 .
S10 Ag14 Ag9 94.24(6) . 3_666
S10 Ag14 Ag13 52.48(5) . .
S10 Ag14 Ag15 111.32(6) . .
S10 Ag14 S4 130.25(8) . 3_666
O14 Ag14 Ag9 135.9(2) . 3_666
O14 Ag14 Ag13 123.3(2) . .
O14 Ag14 Ag15 76.09(17) . .
O14 Ag14 S4 95.3(2) . 3_666
O14 Ag14 S10 129.2(2) . .
Ag13 Ag15 Ag12 96.82(3) . .
Ag13 Ag15 Ag14 57.38(2) . .
Ag14 Ag15 Ag12 142.34(3) . .
S4 Ag15 Ag12 100.78(6) 3_666 .
S4 Ag15 Ag13 85.78(5) 3_666 .
S4 Ag15 Ag14 54.65(5) 3_666 .
S9 Ag15 Ag12 52.38(5) . .
S9 Ag15 Ag13 51.06(5) . .
S9 Ag15 Ag14 108.42(6) . .
S9 Ag15 S4 115.47(8) . 3_666
O13 Ag15 Ag12 133.54(18) . .
O13 Ag15 Ag13 123.2(2) . .
O13 Ag15 Ag14 83.37(17) . .
O13 Ag15 S4 104.35(19) . 3_666
O13 Ag15 S9 137.9(2) . .
Ag1 S1 Ag2 143.27(10) . .
Ag4 S1 Ag1 71.67(6) . .
Ag4 S1 Ag2 74.79(7) . .
C36 S1 Ag1 101.9(4) . .
C36 S1 Ag2 103.4(4) . .
C36 S1 Ag4 110.2(3) . .
Ag3 S2 Ag5 115.52(9) . .
Ag3 S2 Ag6 106.81(8) . .
Ag5 S2 Ag6 101.17(8) . .
C50 S2 Ag3 106.5(3) . .
C50 S2 Ag5 110.7(4) . .
C50 S2 Ag6 116.4(3) . .
Ag5 S3 Ag1 74.24(6) . .
Ag7 S3 Ag1 140.03(9) . .
Ag7 S3 Ag5 77.41(7) . .
Ag7 S3 Ag8 92.01(8) . .
Ag8 S3 Ag1 90.63(8) . .
Ag8 S3 Ag5 138.06(9) . .
C29 S3 Ag1 97.6(4) . .
C29 S3 Ag5 106.5(4) . .
C29 S3 Ag7 117.3(5) . .
C29 S3 Ag8 114.2(4) . .
Ag9 S4 Ag6 83.51(7) . 3_666
Ag9 S4 Ag14 71.08(6) . 3_666
Ag9 S4 Ag15 128.90(9) . 3_666
Ag14 S4 Ag6 149.94(9) 3_666 3_666
Ag15 S4 Ag6 114.94(9) 3_666 3_666
Ag15 S4 Ag14 72.48(6) 3_666 3_666
C43 S4 Ag6 98.2(3) . 3_666
C43 S4 Ag9 113.7(3) . .
C43 S4 Ag14 106.4(3) . 3_666
C43 S4 Ag15 110.2(3) . 3_666
Ag3 S5 Ag2 73.70(6) 3_666 3_666
Ag8 S5 Ag2 102.94(8) . 3_666
Ag8 S5 Ag3 135.65(9) . 3_666
Ag9 S5 Ag2 136.53(9) . 3_666
Ag9 S5 Ag3 71.16(6) . 3_666
Ag9 S5 Ag8 85.43(7) . .
C22 S5 Ag2 106.8(3) . 3_666
C22 S5 Ag3 109.3(3) . 3_666
C22 S5 Ag8 113.8(3) . .
C22 S5 Ag9 108.3(3) . .
O5 S6 O7 98.6(6) . .
O6 S6 O5 114.6(6) . .
O6 S6 O7 105.1(7) . .
O8 S6 O5 119.3(6) . .
O8 S6 O6 119.7(8) . .
O8 S6 O7 92.0(8) . .
Ag6 S7 Ag11 139.42(9) . .
Ag7 S7 Ag6 73.76(6) . .
Ag7 S7 Ag11 71.56(7) . .
Ag7 S7 Ag12 128.66(9) . .
Ag12 S7 Ag6 115.46(9) . .
Ag12 S7 Ag11 73.07(6) . .
C57 S7 Ag6 109.3(3) . .
C57 S7 Ag7 107.2(3) . .
C57 S7 Ag11 100.6(4) . .
C57 S7 Ag12 115.0(3) . .
Ag10 S8 Ag2 70.47(6) . 3_666
Ag10 S8 Ag11 70.94(6) . .
Ag11 S8 Ag2 136.14(9) . 3_666
C15 S8 Ag2 107.3(4) . 3_666
C15 S8 Ag10 105.5(3) . .
C15 S8 Ag11 102.4(4) . .
Ag10 S9 Ag12 78.49(7) . .
Ag10 S9 Ag13 97.81(9) . .
Ag10 S9 Ag15 136.72(10) . .
Ag13 S9 Ag12 136.22(10) . .
Ag13 S9 Ag15 76.20(7) . .
Ag15 S9 Ag12 77.59(7) . .
C1 S9 Ag10 109.5(4) . .
C1 S9 Ag12 112.0(4) . .
C1 S9 Ag13 110.2(4) . .
C1 S9 Ag15 112.8(4) . .
Ag13 S10 Ag1 68.93(6) . 3_666
Ag13 S10 Ag14 72.47(7) . .
Ag14 S10 Ag1 137.96(10) . 3_666
C8 S10 Ag1 101.1(4) . 3_666
C8 S10 Ag13 108.7(3) . .
C8 S10 Ag14 106.5(4) . .
C66 O1 Ag3 117.5(7) . .
C66 O2 Ag2 130.2(7) . .
C64 O3 Ag1 128.0(6) . .
C64 O4 Ag5 125.5(6) . .
S6 O5 Ag4 122.8(5) . .
S6 O6 Ag8 122.6(7) . 3_666
S6 O7 Ag10 121.4(7) . .
S6 O8 Ag8 129.4(6) . .
C75 O9 Ag11 119.9(7) . .
C70 O10 Ag11 128.6(7) . .
C70 O11 Ag12 115.7(7) . .
C72 O12 Ag12 117.9(8) . .
C68 O13 Ag15 120.9(6) . .
C68 O14 Ag14 127.2(6) . .
C75 N1 C76 120.8(9) . .
C75 N1 C77 120.6(10) . .
C77 N1 C76 118.6(10) . .
C72 N2 C73 125.5(11) . .
C72 N2 C74 121.4(11) . .
C73 N2 C74 113.1(11) . .
S9 C1 H1A 109.8 . .
S9 C1 H1B 109.8 . .
H1A C1 H1B 108.2 . .
C2 C1 S9 109.4(7) . .
C2 C1 H1A 109.8 . .
C2 C1 H1B 109.8 . .
C3 C2 C1 118.4(9) . .
C7 C2 C1 120.9(10) . .
C7 C2 C3 120.7(10) . .
C2 C3 H3 119.7 . .
C4 C3 C2 120.5(11) . .
C4 C3 H3 119.7 . .
C3 C4 H4 120.9 . .
C5 C4 C3 118.2(11) . .
C5 C4 H4 120.9 . .
C4 C5 H5 119.0 . .
C6 C5 C4 121.9(12) . .
C6 C5 H5 119.0 . .
C5 C6 H6 120.2 . .
C5 C6 C7 119.5(12) . .
C7 C6 H6 120.2 . .
C2 C7 C6 119.0(11) . .
C2 C7 H7 120.5 . .
C6 C7 H7 120.5 . .
S10 C8 H8A 108.6 . .
S10 C8 H8B 108.6 . .
H8A C8 H8B 107.5 . .
C9 C8 S10 114.9(7) . .
C9 C8 H8A 108.6 . .
C9 C8 H8B 108.6 . .
C10 C9 C8 121.0(10) . .
C10 C9 C14 126.1(12) . .
C14 C9 C8 112.9(10) . .
C9 C10 H10 120.5 . .
C9 C10 C11 119.0(13) . .
C11 C10 H10 120.5 . .
C10 C11 H11 118.0 . .
C12 C11 C10 123.9(14) . .
C12 C11 H11 118.0 . .
C11 C12 H12 128.0 . .
C13 C12 C11 103.9(13) . .
C13 C12 H12 128.0 . .
C12 C13 H13 107.5 . .
C14 C13 C12 145.0(13) . .
C14 C13 H13 107.5 . .
C9 C14 H14 129.2 . .
C13 C14 C9 101.7(11) . .
C13 C14 H14 129.2 . .
S8 C15 H15A 110.0 . .
S8 C15 H15B 110.0 . .
H15A C15 H15B 108.4 . .
C16 C15 S8 108.6(9) . .
C16 C15 H15A 110.0 . .
C16 C15 H15B 110.0 . .
C17 C16 C15 120.9(11) . .
C17 C16 C21 117.8(12) . .
C21 C16 C15 121.3(10) . .
C16 C17 H17 119.4 . .
C16 C17 C18 121.2(13) . .
C18 C17 H17 119.4 . .
C17 C18 H18 119.9 . .
C19 C18 C17 120.1(13) . .
C19 C18 H18 119.9 . .
C18 C19 H19 120.3 . .
C18 C19 C20 119.3(14) . .
C20 C19 H19 120.3 . .
C19 C20 H20 120.1 . .
C19 C20 C21 119.8(13) . .
C21 C20 H20 120.1 . .
C16 C21 H21 119.2 . .
C20 C21 C16 121.6(12) . .
C20 C21 H21 119.2 . .
S5 C22 H22A 109.5 . .
S5 C22 H22B 109.5 . .
H22A C22 H22B 108.1 . .
C23 C22 S5 110.7(6) . .
C23 C22 H22A 109.5 . .
C23 C22 H22B 109.5 . .
C24 C23 C22 122.7(8) . .
C24 C23 C28 118.5(10) . .
C28 C23 C22 118.8(8) . .
C23 C24 H24 120.4 . .
C23 C24 C25 119.1(10) . .
C25 C24 H24 120.4 . .
C24 C25 H25 120.5 . .
C26 C25 C24 119.0(11) . .
C26 C25 H25 120.5 . .
C25 C26 H26 117.8 . .
C25 C26 C27 124.5(13) . .
C27 C26 H26 117.8 . .
C26 C27 H27 123.4 . .
C28 C27 C26 113.2(12) . .
C28 C27 H27 123.4 . .
C23 C28 H28 117.2 . .
C27 C28 C23 125.5(11) . .
C27 C28 H28 117.2 . .
S3 C29 H29A 107.8 . .
S3 C29 H29B 107.8 . .
H29A C29 H29B 107.1 . .
C30 C29 S3 118.2(7) . .
C30 C29 H29A 107.7 . .
C30 C29 H29B 107.8 . .
C31 C30 C29 119.5(9) . .
C31 C30 C35 118.4(10) . .
C35 C30 C29 122.0(8) . .
C30 C31 H31 119.5 . .
C32 C31 C30 121.1(12) . .
C32 C31 H31 119.5 . .
C31 C32 H32 122.2 . .
C33 C32 C31 115.6(13) . .
C33 C32 H32 122.2 . .
C32 C33 H33 116.4 . .
C34 C33 C32 127.1(13) . .
C34 C33 H33 116.4 . .
C33 C34 H34 123.4 . .
C33 C34 C35 113.2(11) . .
C35 C34 H34 123.4 . .
C30 C35 H35 118.1 . .
C34 C35 C30 123.9(11) . .
C34 C35 H35 118.1 . .
S1 C36 H36A 109.1 . .
S1 C36 H36B 109.1 . .
H36A C36 H36B 107.8 . .
C37 C36 S1 112.5(8) . .
C37 C36 H36A 109.1 . .
C37 C36 H36B 109.1 . .
C38 C37 C36 121.2(9) . .
C42 C37 C36 121.0(9) . .
C42 C37 C38 117.7(11) . .
C37 C38 H38 118.3 . .
C39 C38 C37 123.4(12) . .
C39 C38 H38 118.3 . .
C38 C39 H39 121.6 . .
C40 C39 C38 116.8(14) . .
C40 C39 H39 121.6 . .
C39 C40 H40 118.9 . .
C39 C40 C41 122.3(16) . .
C41 C40 H40 118.9 . .
C40 C41 H41 120.6 . .
C40 C41 C42 118.8(16) . .
C42 C41 H41 120.6 . .
C37 C42 C41 120.9(13) . .
C37 C42 H42 119.6 . .
C41 C42 H42 119.6 . .
S4 C43 H43A 110.0 . .
S4 C43 H43B 110.0 . .
H43A C43 H43B 108.4 . .
C44 C43 S4 108.4(7) . .
C44 C43 H43A 110.0 . .
C44 C43 H43B 110.0 . .
C45 C44 C43 119.5(8) . .
C45 C44 C49 119.5(10) . .
C49 C44 C43 120.9(9) . .
C44 C45 H45 120.4 . .
C44 C45 C46 119.3(11) . .
C46 C45 H45 120.4 . .
C45 C46 H46 120.2 . .
C47 C46 C45 119.6(13) . .
C47 C46 H46 120.2 . .
C46 C47 H47 118.8 . .
C48 C47 C46 122.5(13) . .
C48 C47 H47 118.8 . .
C47 C48 H48 121.7 . .
C47 C48 C49 116.6(13) . .
C49 C48 H48 121.7 . .
C44 C49 H49 118.8 . .
C48 C49 C44 122.5(12) . .
C48 C49 H49 118.8 . .
S2 C50 H50A 109.3 . .
S2 C50 H50B 109.3 . .
H50A C50 H50B 108.0 . .
C51 C50 S2 111.6(7) . .
C51 C50 H50A 109.3 . .
C51 C50 H50B 109.3 . .
C52 C51 C50 120.4(9) . .
C56 C51 C50 121.3(8) . .
C56 C51 C52 118.2(9) . .
C51 C52 H52 119.1 . .
C51 C52 C53 121.7(10) . .
C53 C52 H52 119.1 . .
C52 C53 H53 119.8 . .
C54 C53 C52 120.4(10) . .
C54 C53 H53 119.8 . .
C53 C54 H54 121.2 . .
C53 C54 C55 117.6(11) . .
C55 C54 H54 121.2 . .
C54 C55 H55 119.0 . .
C54 C55 C56 122.1(11) . .
C56 C55 H55 119.0 . .
C51 C56 C55 119.9(10) . .
C51 C56 H56 120.1 . .
C55 C56 H56 120.1 . .
S7 C57 H57A 109.3 . .
S7 C57 H57B 109.3 . .
H57A C57 H57B 108.0 . .
C58 C57 S7 111.7(6) . .
C58 C57 H57A 109.3 . .
C58 C57 H57B 109.3 . .
C59 C58 C57 120.2(9) . .
C63 C58 C57 122.0(9) . .
C63 C58 C59 117.8(10) . .
C58 C59 H59 119.6 . .
C60 C59 C58 120.8(11) . .
C60 C59 H59 119.6 . .
C59 C60 H60 119.5 . .
C61 C60 C59 120.9(12) . .
C61 C60 H60 119.5 . .
C60 C61 H61 120.5 . .
C62 C61 C60 119.0(12) . .
C62 C61 H61 120.5 . .
C61 C62 H62 120.2 . .
C61 C62 C63 119.6(11) . .
C63 C62 H62 120.2 . .
C58 C63 C62 121.8(10) . .
C58 C63 H63 119.1 . .
C62 C63 H63 119.1 . .
O3 C64 C65 114.5(9) . .
O4 C64 O3 130.2(9) . .
O4 C64 C65 115.2(9) . .
F1A C65 F3A 105.1(13) . .
F1A C65 C64 113.6(10) . .
F1B C65 F2B 106(2) . .
F1B C65 C64 113.6(17) . .
F2A C65 F1A 107.3(13) . .
F2A C65 F3A 101.3(11) . .
F2A C65 C64 113.9(9) . .
F2B C65 C64 110.1(15) . .
F3A C65 C64 114.5(9) . .
F3B C65 F1B 101(3) . .
F3B C65 F2B 108(3) . .
F3B C65 C64 117(2) . .
O1 C66 O2 130.3(9) . .
O1 C66 C67 112.6(10) . .
O2 C66 C67 117.1(10) . .
F7A C67 F8A 105(3) . .
F7A C67 F9A 113.1(18) . .
F7A C67 C66 113.1(19) . .
F7B C67 C66 111.9(14) . .
F8A C67 C66 111(2) . .
F8B C67 F7B 108.0(18) . .
F8B C67 F9B 99.9(19) . .
F8B C67 C66 109.8(14) . .
F9A C67 F8A 102(2) . .
F9A C67 C66 111.4(12) . .
F9B C67 F7B 112.1(18) . .
F9B C67 C66 114.4(19) . .
O13 C68 O14 131.0(9) . .
O13 C68 C69 114.1(9) . .
O14 C68 C69 114.8(9) . .
F10 C69 F11 107.2(10) . .
F10 C69 F12 106.7(10) . .
F10 C69 C68 113.1(9) . .
F11 C69 F12 105.8(9) . .
F11 C69 C68 110.0(10) . .
F12 C69 C68 113.7(9) . .
O10 C70 O11 130.5(10) . .
O10 C70 C71 114.9(9) . .
O11 C70 C71 114.6(10) . .
F4A C71 C70 110.5(19) . .
F4B C71 C70 107.8(16) . .
F5A C71 F4A 86(2) . .
F5A C71 F6A 124(2) . .
F5A C71 C70 113.4(15) . .
F5B C71 F4B 106.1(18) . .
F5B C71 C70 112.1(11) . .
F6A C71 F4A 107(2) . .
F6A C71 C70 112.2(13) . .
F6B C71 F4B 99.3(18) . .
F6B C71 F5B 116.5(17) . .
F6B C71 C70 113.6(14) . .
O12 C72 H72 118.3 . .
N2 C72 O12 123.5(13) . .
N2 C72 H72 118.3 . .
N2 C73 H73A 109.5 . .
N2 C73 H73B 109.5 . .
N2 C73 H73C 109.5 . .
H73A C73 H73B 109.5 . .
H73A C73 H73C 109.5 . .
H73B C73 H73C 109.5 . .
N2 C74 H74A 109.5 . .
N2 C74 H74B 109.5 . .
N2 C74 H74C 109.5 . .
H74A C74 H74B 109.5 . .
H74A C74 H74C 109.5 . .
H74B C74 H74C 109.5 . .
O9 C75 N1 124.0(11) . .
O9 C75 H75 118.0 . .
N1 C75 H75 118.0 . .
N1 C76 H76A 109.5 . .
N1 C76 H76B 109.5 . .
N1 C76 H76C 109.5 . .
H76A C76 H76B 109.5 . .
H76A C76 H76C 109.5 . .
H76B C76 H76C 109.5 . .
N1 C77 H77A 109.5 . .
N1 C77 H77B 109.5 . .
N1 C77 H77C 109.5 . .
H77A C77 H77B 109.5 . .
H77A C77 H77C 109.5 . .
H77B C77 H77C 109.5 . .

loop_
_geom_bond_atom_site_label_1
_geom_bond_atom_site_label_2
_geom_bond_distance
_geom_bond_site_symmetry_2
Ag1 Ag4 2.9127(10) .
Ag1 Ag5 3.1955(11) .
Ag1 Ag13 2.8571(11) 3_666
Ag1 S1 2.531(2) .
Ag1 S3 2.736(2) .
Ag1 S10 2.611(2) 3_666
Ag1 O3 2.389(7) .
Ag2 Ag3 3.1174(10) .
Ag2 Ag4 3.0280(10) .
Ag2 Ag10 2.8973(10) 3_666
Ag2 S1 2.541(2) .
Ag2 S5 2.654(2) 3_666
Ag2 S8 2.596(2) 3_666
Ag2 O2 2.468(8) .
Ag3 Ag4 3.0197(10) .
Ag3 Ag9 2.8939(10) 3_666
Ag3 S2 2.421(2) .
Ag3 S5 2.541(2) 3_666
Ag3 O1 2.314(7) .
Ag4 Ag5 3.1462(11) .
Ag4 S1 2.443(2) .
Ag4 O5 2.221(8) .
Ag5 Ag7 3.1126(10) .
Ag5 S2 2.429(2) .
Ag5 S3 2.553(2) .
Ag5 O4 2.307(7) .
Ag6 Ag7 3.0102(11) .
Ag6 Ag9 3.3517(11) 3_666
Ag6 S2 2.492(2) .
Ag6 S4 2.623(2) 3_666
Ag6 S7 2.561(2) .
Ag7 Ag11 2.9486(10) .
Ag7 S3 2.421(2) .
Ag7 S7 2.453(2) .
Ag8 Ag9 3.2981(13) .
Ag8 S3 2.424(2) .
Ag8 S5 2.432(2) .
Ag8 O6 2.554(12) 3_666
Ag8 O8 2.464(11) .
Ag9 Ag14 2.9229(10) 3_666
Ag9 S4 2.404(2) .
Ag9 S5 2.430(2) .
Ag10 Ag11 2.8615(10) .
Ag10 Ag12 3.1594(11) .
Ag10 S8 2.420(2) .
Ag10 S9 2.425(2) .
Ag10 O7 2.485(11) .
Ag11 Ag12 3.0549(10) .
Ag11 S7 2.587(2) .
Ag11 S8 2.510(2) .
Ag11 O9 2.413(7) .
Ag11 O10 2.465(7) .
Ag12 Ag15 3.1634(10) .
Ag12 S7 2.545(2) .
Ag12 S9 2.566(2) .
Ag12 O11 2.301(7) .
Ag12 O12 2.536(8) .
Ag13 Ag14 2.9223(10) .
Ag13 Ag15 3.0290(11) .
Ag13 S9 2.426(2) .
Ag13 S10 2.431(2) .
Ag14 Ag15 3.0582(10) .
Ag14 S4 2.616(2) 3_666
Ag14 S10 2.512(2) .
Ag14 O14 2.348(7) .
Ag15 S4 2.557(2) 3_666
Ag15 S9 2.482(2) .
Ag15 O13 2.270(7) .
S1 C36 1.844(10) .
S2 C50 1.858(9) .
S3 C29 1.823(11) .
S4 C43 1.862(9) .
S5 C22 1.854(9) .
S6 O5 1.403(7) .
S6 O6 1.351(11) .
S6 O7 1.575(12) .
S6 O8 1.305(9) .
S7 C57 1.867(10) .
S8 C15 1.859(10) .
S9 C1 1.856(11) .
S10 C8 1.849(11) .
F1A C65 1.312(9) .
F1B C65 1.314(10) .
F2A C65 1.311(9) .
F2B C65 1.320(10) .
F3A C65 1.319(9) .
F3B C65 1.311(10) .
F4A C71 1.326(11) .
F4B C71 1.325(11) .
F5A C71 1.319(11) .
F5B C71 1.323(11) .
F6A C71 1.325(11) .
F6B C71 1.29(2) .
F7A C67 1.329(10) .
F7B C67 1.333(9) .
F8A C67 1.332(10) .
F8B C67 1.330(9) .
F9A C67 1.331(9) .
F9B C67 1.330(10) .
F10 C69 1.305(13) .
F11 C69 1.324(14) .
F12 C69 1.332(12) .
O1 C66 1.240(13) .
O2 C66 1.245(14) .
O3 C64 1.237(12) .
O4 C64 1.217(12) .
O9 C75 1.238(13) .
O10 C70 1.225(13) .
O11 C70 1.243(12) .
O12 C72 1.303(14) .
O13 C68 1.227(11) .
O14 C68 1.235(11) .
N1 C75 1.320(13) .
N1 C76 1.475(9) .
N1 C77 1.470(9) .
N2 C72 1.284(15) .
N2 C73 1.473(9) .
N2 C74 1.478(9) .
C1 H1A 0.9700 .
C1 H1B 0.9700 .
C1 C2 1.516(14) .
C2 C3 1.378(7) .
C2 C7 1.377(7) .
C3 H3 0.9300 .
C3 C4 1.375(7) .
C4 H4 0.9300 .
C4 C5 1.374(7) .
C5 H5 0.9300 .
C5 C6 1.374(7) .
C6 H6 0.9300 .
C6 C7 1.379(7) .
C7 H7 0.9300 .
C8 H8A 0.9700 .
C8 H8B 0.9700 .
C8 C9 1.492(15) .
C9 C10 1.372(7) .
C9 C14 1.379(7) .
C10 H10 0.9300 .
C10 C11 1.378(7) .
C11 H11 0.9300 .
C11 C12 1.371(7) .
C12 H12 0.9300 .
C12 C13 1.357(7) .
C13 H13 0.9300 .
C13 C14 1.356(7) .
C14 H14 0.9300 .
C15 H15A 0.9700 .
C15 H15B 0.9700 .
C15 C16 1.527(16) .
C16 C17 1.378(7) .
C16 C21 1.384(7) .
C17 H17 0.9300 .
C17 C18 1.384(7) .
C18 H18 0.9300 .
C18 C19 1.377(7) .
C19 H19 0.9300 .
C19 C20 1.378(7) .
C20 H20 0.9300 .
C20 C21 1.380(7) .
C21 H21 0.9300 .
C22 H22A 0.9700 .
C22 H22B 0.9700 .
C22 C23 1.469(13) .
C23 C24 1.370(7) .
C23 C28 1.378(7) .
C24 H24 0.9300 .
C24 C25 1.384(7) .
C25 H25 0.9300 .
C25 C26 1.376(7) .
C26 H26 0.9300 .
C26 C27 1.379(7) .
C27 H27 0.9300 .
C27 C28 1.372(7) .
C28 H28 0.9300 .
C29 H29A 0.9700 .
C29 H29B 0.9700 .
C29 C30 1.497(13) .
C30 C31 1.376(7) .
C30 C35 1.382(7) .
C31 H31 0.9300 .
C31 C32 1.376(7) .
C32 H32 0.9300 .
C32 C33 1.374(7) .
C33 H33 0.9300 .
C33 C34 1.363(7) .
C34 H34 0.9300 .
C34 C35 1.373(7) .
C35 H35 0.9300 .
C36 H36A 0.9700 .
C36 H36B 0.9700 .
C36 C37 1.475(13) .
C37 C38 1.373(7) .
C37 C42 1.373(7) .
C38 H38 0.9300 .
C38 C39 1.370(7) .
C39 H39 0.9300 .
C39 C40 1.367(7) .
C40 H40 0.9300 .
C40 C41 1.375(7) .
C41 H41 0.9300 .
C41 C42 1.376(7) .
C42 H42 0.9300 .
C43 H43A 0.9700 .
C43 H43B 0.9700 .
C43 C44 1.500(13) .
C44 C45 1.375(7) .
C44 C49 1.378(7) .
C45 H45 0.9300 .
C45 C46 1.380(7) .
C46 H46 0.9300 .
C46 C47 1.376(7) .
C47 H47 0.9300 .
C47 C48 1.371(7) .
C48 H48 0.9300 .
C48 C49 1.375(7) .
C49 H49 0.9300 .
C50 H50A 0.9700 .
C50 H50B 0.9700 .
C50 C51 1.480(13) .
C51 C52 1.374(7) .
C51 C56 1.371(7) .
C52 H52 0.9300 .
C52 C53 1.376(7) .
C53 H53 0.9300 .
C53 C54 1.372(7) .
C54 H54 0.9300 .
C54 C55 1.378(7) .
C55 H55 0.9300 .
C55 C56 1.378(7) .
C56 H56 0.9300 .
C57 H57A 0.9700 .
C57 H57B 0.9700 .
C57 C58 1.482(13) .
C58 C59 1.377(7) .
C58 C63 1.377(7) .
C59 H59 0.9300 .
C59 C60 1.376(7) .
C60 H60 0.9300 .
C60 C61 1.374(7) .
C61 H61 0.9300 .
C61 C62 1.373(7) .
C62 H62 0.9300 .
C62 C63 1.380(7) .
C63 H63 0.9300 .
C64 C65 1.531(15) .
C66 C67 1.542(15) .
C68 C69 1.541(14) .
C70 C71 1.550(16) .
C72 H72 0.9300 .
C73 H73A 0.9600 .
C73 H73B 0.9600 .
C73 H73C 0.9600 .
C74 H74A 0.9600 .
C74 H74B 0.9600 .
C74 H74C 0.9600 .
C75 H75 0.9300 .
C76 H76A 0.9600 .
C76 H76B 0.9600 .
C76 H76C 0.9600 .
C77 H77A 0.9600 .
C77 H77B 0.9600 .
C77 H77C 0.9600 .

loop_
_geom_torsion_atom_site_label_1
_geom_torsion_atom_site_label_2
_geom_torsion_atom_site_label_3
_geom_torsion_atom_site_label_4
_geom_torsion
_geom_torsion_site_symmetry_1
_geom_torsion_site_symmetry_4
Ag1 S1 C36 C37 106.6(7) . .
Ag1 S3 C29 C30 -129.4(9) . .
Ag1 S10 C8 C9 79.7(9) 3_666 .
Ag1 O3 C64 O4 -4.9(16) . .
Ag1 O3 C64 C65 176.3(6) . .
Ag2 S1 C36 C37 -100.2(7) . .
Ag2 S5 C22 C23 165.0(5) 3_666 .
Ag2 S8 C15 C16 106.8(8) 3_666 .
Ag2 O2 C66 O1 14.7(17) . .
Ag2 O2 C66 C67 -162.8(6) . .
Ag3 S2 C50 C51 -70.1(7) . .
Ag3 S5 C22 C23 86.8(6) 3_666 .
Ag3 O1 C66 O2 5.4(15) . .
Ag3 O1 C66 C67 -177.0(6) . .
Ag4 S1 C36 C37 -178.7(6) . .
Ag5 S2 C50 C51 56.2(7) . .
Ag5 S3 C29 C30 154.9(9) . .
Ag5 O4 C64 O3 1.7(16) . .
Ag5 O4 C64 C65 -179.5(6) . .
Ag6 S2 C50 C51 171.0(5) . .
Ag6 S4 C43 C44 39.4(7) 3_666 .
Ag6 S7 C57 C58 -45.4(8) . .
Ag7 S3 C29 C30 70.7(11) . .
Ag7 S7 C57 C58 32.9(8) . .
Ag8 S3 C29 C30 -35.3(11) . .
Ag8 S5 C22 C23 -82.1(7) . .
Ag9 S4 C43 C44 125.9(6) . .
Ag9 S5 C22 C23 11.0(7) . .
Ag10 S8 C15 C16 -179.3(7) . .
Ag10 S9 C1 C2 28.4(9) . .
Ag11 S7 C57 C58 106.7(7) . .
Ag11 S8 C15 C16 -105.9(8) . .
Ag11 O9 C75 N1 155.9(8) . .
Ag11 O10 C70 O11 24.9(19) . .
Ag11 O10 C70 C71 -157.6(7) . .
Ag12 S7 C57 C58 -177.1(6) . .
Ag12 S9 C1 C2 -56.7(9) . .
Ag12 O11 C70 O10 0.1(18) . .
Ag12 O11 C70 C71 -177.3(7) . .
Ag12 O12 C72 N2 170.7(10) . .
Ag13 S9 C1 C2 134.9(7) . .
Ag13 S10 C8 C9 8.4(10) . .
Ag14 S4 C43 C44 -158.0(6) 3_666 .
Ag14 S10 C8 C9 -68.3(9) . .
Ag14 O14 C68 O13 -7.4(17) . .
Ag14 O14 C68 C69 171.9(7) . .
Ag15 S4 C43 C44 -81.0(7) 3_666 .
Ag15 S9 C1 C2 -142.1(7) . .
Ag15 O13 C68 O14 14.9(16) . .
Ag15 O13 C68 C69 -164.4(7) . .
S1 C36 C37 C38 94.9(12) . .
S1 C36 C37 C42 -84.5(13) . .
S2 C50 C51 C52 95.7(10) . .
S2 C50 C51 C56 -80.6(10) . .
S3 C29 C30 C31 151.9(10) . .
S3 C29 C30 C35 -30.1(15) . .
S4 C43 C44 C45 -113.7(9) . .
S4 C43 C44 C49 68.3(12) . .
S5 C22 C23 C24 87.6(10) . .
S5 C22 C23 C28 -91.1(10) . .
S7 C57 C58 C59 101.5(10) . .
S7 C57 C58 C63 -79.6(11) . .
S8 C15 C16 C17 101.7(15) . .
S8 C15 C16 C21 -78.9(16) . .
S9 C1 C2 C3 -97.1(10) . .
S9 C1 C2 C7 82.9(12) . .
S10 C8 C9 C10 -99.6(13) . .
S10 C8 C9 C14 80.4(12) . .
O1 C66 C67 F7A -175.0(17) . .
O1 C66 C67 F7B 157.1(13) . .
O1 C66 C67 F8A -57(2) . .
O1 C66 C67 F8B -83.0(15) . .
O1 C66 C67 F9A 56.4(14) . .
O1 C66 C67 F9B 28.3(18) . .
O2 C66 C67 F7A 2.9(19) . .
O2 C66 C67 F7B -25.0(15) . .
O2 C66 C67 F8A 121(2) . .
O2 C66 C67 F8B 94.9(16) . .
O2 C66 C67 F9A -125.7(13) . .
O2 C66 C67 F9B -153.8(16) . .
O3 C64 C65 F1A 91.4(15) . .
O3 C64 C65 F1B 37(3) . .
O3 C64 C65 F2A -145.4(12) . .
O3 C64 C65 F2B 156(2) . .
O3 C64 C65 F3A -29.4(14) . .
O3 C64 C65 F3B -80(3) . .
O4 C64 C65 F1A -87.6(15) . .
O4 C64 C65 F1B -142(3) . .
O4 C64 C65 F2A 35.7(14) . .
O4 C64 C65 F2B -23(2) . .
O4 C64 C65 F3A 151.6(12) . .
O4 C64 C65 F3B 101(3) . .
O5 S6 O6 Ag8 60.2(10) . 3_666
O5 S6 O7 Ag10 -152.6(6) . .
O5 S6 O8 Ag8 -13.0(14) . .
O6 S6 O5 Ag4 -86.3(8) . .
O6 S6 O7 Ag10 88.9(8) . .
O6 S6 O8 Ag8 137.4(9) . .
O7 S6 O5 Ag4 162.7(6) . .
O7 S6 O6 Ag8 167.3(7) . 3_666
O7 S6 O8 Ag8 -114.0(10) . .
O8 S6 O5 Ag4 65.5(10) . .
O8 S6 O6 Ag8 -91.4(10) . 3_666
O8 S6 O7 Ag10 -32.6(8) . .
O10 C70 C71 F4A 65(3) . .
O10 C70 C71 F4B 96.3(19) . .
O10 C70 C71 F5A 160(2) . .
O10 C70 C71 F5B -147.3(17) . .
O10 C70 C71 F6A -54(2) . .
O10 C70 C71 F6B -13(2) . .
O11 C70 C71 F4A -117(3) . .
O11 C70 C71 F4B -85.9(19) . .
O11 C70 C71 F5A -22(3) . .
O11 C70 C71 F5B 31(2) . .
O11 C70 C71 F6A 124(2) . .
O11 C70 C71 F6B 165.1(19) . .
O13 C68 C69 F10 153.6(10) . .
O13 C68 C69 F11 -86.6(11) . .
O13 C68 C69 F12 31.8(14) . .
O14 C68 C69 F10 -25.8(14) . .
O14 C68 C69 F11 94.0(11) . .
O14 C68 C69 F12 -147.6(10) . .
C1 C2 C3 C4 -177.4(10) . .
C1 C2 C7 C6 179.5(10) . .
C2 C3 C4 C5 -3.3(18) . .
C3 C2 C7 C6 -0.4(16) . .
C3 C4 C5 C6 2(2) . .
C4 C5 C6 C7 -0.1(19) . .
C5 C6 C7 C2 -0.7(17) . .
C7 C2 C3 C4 2.5(16) . .
C8 C9 C10 C11 179.7(13) . .
C8 C9 C14 C13 177.1(13) . .
C9 C10 C11 C12 2(3) . .
C10 C9 C14 C13 -3(2) . .
C10 C11 C12 C13 1(3) . .
C11 C12 C13 C14 -7(4) . .
C12 C13 C14 C9 8(4) . .
C14 C9 C10 C11 0(2) . .
C15 C16 C17 C18 -179.0(13) . .
C15 C16 C21 C20 178.1(13) . .
C16 C17 C18 C19 2(2) . .
C17 C16 C21 C20 -2(2) . .
C17 C18 C19 C20 -5(2) . .
C18 C19 C20 C21 4(2) . .
C19 C20 C21 C16 0(2) . .
C21 C16 C17 C18 2(2) . .
C22 C23 C24 C25 -177.0(9) . .
C22 C23 C28 C27 178.7(11) . .
C23 C24 C25 C26 -0.1(18) . .
C24 C23 C28 C27 -0.1(18) . .
C24 C25 C26 C27 -3(2) . .
C25 C26 C27 C28 5(2) . .
C26 C27 C28 C23 -3(2) . .
C28 C23 C24 C25 1.7(15) . .
C29 C30 C31 C32 177.4(14) . .
C29 C30 C35 C34 -175.5(11) . .
C30 C31 C32 C33 -5(2) . .
C31 C30 C35 C34 2.5(17) . .
C31 C32 C33 C34 11(3) . .
C32 C33 C34 C35 -9(2) . .
C33 C34 C35 C30 1.8(18) . .
C35 C30 C31 C32 -0.6(19) . .
C36 C37 C38 C39 179.7(12) . .
C36 C37 C42 C41 -176.1(16) . .
C37 C38 C39 C40 -2(2) . .
C38 C37 C42 C41 4(2) . .
C38 C39 C40 C41 1(3) . .
C39 C40 C41 C42 3(3) . .
C40 C41 C42 C37 -5(3) . .
C42 C37 C38 C39 -1(2) . .
C43 C44 C45 C46 -178.6(10) . .
C43 C44 C49 C48 176.5(12) . .
C44 C45 C46 C47 2.6(19) . .
C45 C44 C49 C48 -1.4(19) . .
C45 C46 C47 C48 -3(2) . .
C46 C47 C48 C49 1(2) . .
C47 C48 C49 C44 1(2) . .
C49 C44 C45 C46 -0.6(17) . .
C50 C51 C52 C53 -177.7(9) . .
C50 C51 C56 C55 178.1(9) . .
C51 C52 C53 C54 0.1(17) . .
C52 C51 C56 C55 1.7(14) . .
C52 C53 C54 C55 0.6(18) . .
C53 C54 C55 C56 -0.2(18) . .
C54 C55 C56 C51 -1.0(17) . .
C56 C51 C52 C53 -1.3(15) . .
C57 C58 C59 C60 179.9(10) . .
C57 C58 C63 C62 178.4(9) . .
C58 C59 C60 C61 -0.8(18) . .
C59 C58 C63 C62 -2.7(15) . .
C59 C60 C61 C62 2.2(18) . .
C60 C61 C62 C63 -3.8(17) . .
C61 C62 C63 C58 4.2(15) . .
C63 C58 C59 C60 1.0(16) . .
C73 N2 C72 O12 -6(2) . .
C74 N2 C72 O12 176.4(13) . .
C76 N1 C75 O9 -0.2(17) . .
C77 N1 C75 O9 178.4(11) . .

loop_
_platon_squeeze_void_nr
_platon_squeeze_void_average_x
_platon_squeeze_void_average_y
_platon_squeeze_void_average_z
_platon_squeeze_void_volume
_platon_squeeze_void_count_electrons
_platon_squeeze_void_content
1 0.000 0.000 0.500 410 175 ' '
2 0.047 0.588 0.867 8 1 ' '
3 0.075 0.593 0.802 7 0 ' '
4 0.500 0.500 0.000 410 175 ' '
5 0.427 0.093 0.692 8 0 ' '
6 0.456 0.087 0.628 7 1 ' '
7 0.547 0.912 0.367 8 1 ' '
8 0.575 0.907 0.302 7 0 ' '
9 0.927 0.407 0.192 8 0 ' '
10 0.956 0.413 0.128 7 1 ' '
